data_7235578
loop_
_publ_author_name
'Canaj, Angelos B.'
'Nodaraki, Lydia E.'
'\'Slepokura, Katarzyna'
'Siczek, Milosz'
'Tzimopoulos, Demetrios I.'
'Lis, Tadeusz'
'Milios, Constantinos J.'

_publ_section_title
;
 A family of polynuclear cobalt complexes upon employment of an
 indeno-quinoxaline based oxime ligand
;
_journal_issue 44
_journal_name_full 'RSC Adv.'
_journal_page_first 23068
_journal_paper_doi 10.1039/C4RA01914H
_journal_volume 4
_journal_year 2014
_chemical_formula_moiety 'C140.70 H84.40 Co7 N27 O17.70, 4.6(C H4 O), 3.3(H2 O)'
_chemical_formula_sum 'C145.3 H110 Co7 N27 O25.6'
_chemical_formula_weight 3056.31
_space_group_crystal_system triclinic
_space_group_IT_number 2
_space_group_name_Hall '-P 1'
_space_group_name_H-M_alt 'P -1'
_atom_sites_solution_hydrogens mixed
_audit_creation_method SHELXL-2013
_cell_angle_alpha 85.44(5)
_cell_angle_beta 87.91(5)
_cell_angle_gamma 81.35(5)
_cell_formula_units_Z 2
_cell_length_a 16.817(7)
_cell_length_b 18.486(8)
_cell_length_c 22.062(10)
_cell_measurement_reflns_used 4783
_cell_measurement_temperature 100(2)
_cell_measurement_theta_max 36.88
_cell_measurement_theta_min 2.84
_cell_volume 6757(5)
_computing_cell_refinement 'CrysAlis PRO (Agilent, 2011)'
_computing_data_collection 'CrysAlis CCD (Oxford Diffraction, 20011)'
_computing_data_reduction 'CrysAlis PRO (Agilent, 2011)'
_computing_structure_refinement 'SHELXL-2013 (Sheldrick, 2013)'
_computing_structure_solution 'SHELXL-2013 (Sheldrick, 2013)'
_diffrn_ambient_temperature 100(2)
_diffrn_measured_fraction_theta_full 0.995
_diffrn_measured_fraction_theta_max 0.995
_diffrn_measurement_device_type 'Kuma KM4 with Sapphire CCD detector'
_diffrn_measurement_method \w
_diffrn_radiation_type MoK\a
_diffrn_radiation_wavelength 0.71073
_diffrn_reflns_av_R_equivalents 0.2300
_diffrn_reflns_av_unetI/netI 0.5385
_diffrn_reflns_Laue_measured_fraction_full 0.995
_diffrn_reflns_Laue_measured_fraction_max 0.995
_diffrn_reflns_limit_h_max 20
_diffrn_reflns_limit_h_min -20
_diffrn_reflns_limit_k_max 22
_diffrn_reflns_limit_k_min -22
_diffrn_reflns_limit_l_max 27
_diffrn_reflns_limit_l_min -27
_diffrn_reflns_number 63201
_diffrn_reflns_point_group_measured_fraction_full 0.995
_diffrn_reflns_point_group_measured_fraction_max 0.995
_diffrn_reflns_theta_full 25.500
_diffrn_reflns_theta_max 25.999
_diffrn_reflns_theta_min 2.840
_exptl_absorpt_coefficient_mu 0.923
_exptl_absorpt_correction_T_max 0.966
_exptl_absorpt_correction_T_min 0.849
_exptl_absorpt_correction_type analytical
_exptl_absorpt_process_details
;
CrysAlis RED, Oxford Diffraction Ltd.,
Version 1.171.33.66 (release 28-04-2010 CrysAlis171 .NET)
(compiled Apr 28 2010,14:27:37)
Analytical numeric absorption correction using a multifaceted crystal
			model based on expressions derived by R.C. Clark & J.S. Reid.
(Clark, R. C. & Reid, J. S. (1995). Acta Cryst. A51, 887-897)
;
_exptl_crystal_colour brown
_exptl_crystal_density_diffrn 1.502
_exptl_crystal_description block
_exptl_crystal_F_000 3129
_exptl_crystal_size_max 0.2388
_exptl_crystal_size_mid 0.1067
_exptl_crystal_size_min 0.0386
_refine_diff_density_max 0.502
_refine_diff_density_min -0.533
_refine_diff_density_rms 0.080
_refine_ls_extinction_method none
_refine_ls_goodness_of_fit_ref 0.690
_refine_ls_hydrogen_treatment constr
_refine_ls_matrix_type full
_refine_ls_number_parameters 1789
_refine_ls_number_reflns 26415
_refine_ls_number_restraints 158
_refine_ls_restrained_S_all 0.693
_refine_ls_R_factor_all 0.3132
_refine_ls_R_factor_gt 0.0618
_refine_ls_shift/su_max 0.016
_refine_ls_shift/su_mean 0.001
_refine_ls_structure_factor_coef Fsqd
_refine_ls_weighting_details
;
 w=1/[\s^2^(Fo^2^)]
 where P=(Fo^2^+2Fc^2^)/3
;
_refine_ls_weighting_scheme calc
_refine_ls_wR_factor_gt 0.0671
_refine_ls_wR_factor_ref 0.0848
_reflns_Friedel_coverage 0.000
_reflns_number_gt 5745
_reflns_number_total 26415
_reflns_threshold_expression 'I > 2\s(I)'
_cod_data_source_file c4ra01914h2.cif
_cod_data_source_block at503a
_cod_original_formula_sum 'C145.30 H110 Co7 N27 O25.60'
_cod_database_code 7235578
_shelx_space_group_comment
;
The symmetry employed for this shelxl refinement is uniquely defined
by the following loop, which should always be used as a source of
symmetry information in preference to the above space-group names.
They are only intended as comments.
;
_shelxl_version_number 2013-2

loop_
_space_group_symop_operation_xyz
'x, y, z'
'-x, -y, -z'

loop_
_atom_site_label
_atom_site_type_symbol
_atom_site_fract_x
_atom_site_fract_y
_atom_site_fract_z
_atom_site_U_iso_or_equiv
_atom_site_adp_type
_atom_site_occupancy
_atom_site_site_symmetry_order
_atom_site_calc_flag
_atom_site_refinement_flags_posn
_atom_site_refinement_flags_adp
_atom_site_refinement_flags_occupancy
_atom_site_disorder_assembly
_atom_site_disorder_group
Co1 Co 0.20146(6) 0.28223(5) 0.24199(5) 0.0391(3) Uani 1 1 d . . . . .
Co2 Co 0.24578(7) 0.20321(6) 0.39229(5) 0.0563(4) Uani 1 1 d . . . . .
Co3 Co 0.15753(6) 0.40264(5) 0.33815(5) 0.0426(3) Uani 1 1 d . . . . .
Co4 Co 0.13314(6) 0.45468(5) 0.16598(5) 0.0383(3) Uani 1 1 d . . . . .
Co5 Co 0.13348(6) 0.31554(5) 0.09383(5) 0.0414(3) Uani 1 1 d D . . . .
Co6 Co 0.25573(6) 0.13502(5) 0.12750(5) 0.0387(3) Uani 1 1 d . . . . .
Co7 Co 0.30893(7) 0.11372(6) 0.28314(5) 0.0571(4) Uani 1 1 d . . . . .
O1 O 0.1246(2) 0.3425(2) 0.18177(18) 0.0307(13) Uani 1 1 d . . . . .
H1 H 0.0775 0.3390 0.1945 0.037 Uiso 1 1 calc R U . . .
O2 O 0.2772(3) 0.2211(2) 0.30281(19) 0.0407(14) Uani 1 1 d . . . . .
H2 H 0.3198 0.2400 0.3016 0.049 Uiso 1 1 calc R U . . .
O3 O 0.2230(3) 0.1003(3) 0.3611(2) 0.0744(19) Uani 1 1 d . . . . .
H3A H 0.1748 0.1010 0.3504 0.089 Uiso 0.7 1 d R U P C .
H3B H 0.2377 0.0633 0.3856 0.089 Uiso 0.7 1 d R U P . .
O11 O 0.1150(3) 0.3058(2) 0.3175(2) 0.0401(15) Uani 1 1 d . . . . .
N11 N 0.1316(4) 0.2583(3) 0.3669(3) 0.048(2) Uani 1 1 d . . . . .
N21 N 0.1712(4) 0.1765(4) 0.4724(3) 0.071(3) Uani 1 1 d D . . . .
N31 N 0.0250(4) 0.1647(4) 0.5506(3) 0.095(3) Uani 1 1 d D . . . .
C11 C 0.1721(4) 0.1417(5) 0.5311(4) 0.091(4) Uani 1 1 d D . . . .
C21 C 0.2489(5) 0.1099(5) 0.5532(3) 0.088(4) Uani 1 1 d D . . . .
H21A H 0.2960 0.1155 0.5293 0.106 Uiso 1 1 calc R U . . .
C31 C 0.2553(6) 0.0707(6) 0.6096(4) 0.157(6) Uani 1 1 d D . . . .
H31B H 0.3060 0.0453 0.6224 0.189 Uiso 1 1 calc R U . . .
C41 C 0.1873(5) 0.0686(6) 0.6474(4) 0.152(6) Uani 1 1 d D . . . .
H41A H 0.1926 0.0484 0.6883 0.183 Uiso 1 1 calc R U . . .
C51 C 0.1126(5) 0.0960(6) 0.6252(4) 0.129(5) Uani 1 1 d D . . . .
H51A H 0.0664 0.0875 0.6492 0.155 Uiso 1 1 calc R U . . .
C61 C 0.1018(5) 0.1355(5) 0.5690(4) 0.097(4) Uani 1 1 d D . . . .
C71 C 0.0248(4) 0.1982(4) 0.4948(4) 0.072(3) Uani 1 1 d D . . . .
C81 C -0.0426(5) 0.2366(4) 0.4628(3) 0.074(3) Uani 1 1 d D . . . .
C91 C -0.1252(5) 0.2493(5) 0.4780(4) 0.088(4) Uani 1 1 d D . . . .
H91A H -0.1449 0.2312 0.5163 0.106 Uiso 1 1 calc R U . . .
C101 C -0.1793(5) 0.2900(5) 0.4343(4) 0.096(4) Uani 1 1 d D . . . .
H10A H -0.2353 0.2989 0.4438 0.115 Uiso 1 1 calc R U . . .
C111 C -0.1507(5) 0.3160(5) 0.3792(4) 0.091(4) Uani 1 1 d D . . . .
H11A H -0.1875 0.3419 0.3505 0.110 Uiso 1 1 calc R U . . .
C121 C -0.0684(5) 0.3053(4) 0.3644(3) 0.056(3) Uani 1 1 d D . . . .
H12A H -0.0487 0.3246 0.3265 0.068 Uiso 1 1 calc R U . . .
C131 C -0.0168(5) 0.2660(4) 0.4060(3) 0.052(3) Uani 1 1 d D . . . .
C141 C 0.0704(4) 0.2458(4) 0.4028(3) 0.051(3) Uani 1 1 d D . . . .
C151 C 0.0968(4) 0.2014(4) 0.4600(4) 0.060(3) Uani 1 1 d D . . . .
O12 O 0.0461(3) 0.4836(2) 0.2317(2) 0.0368(14) Uani 1 1 d . . . . .
N12 N 0.0568(4) 0.4609(3) 0.2893(3) 0.0376(18) Uani 1 1 d . . . . .
N22 N 0.0687(4) 0.4150(3) 0.4162(3) 0.0412(19) Uani 1 1 d . . . . .
N32 N -0.0873(5) 0.4429(4) 0.4784(4) 0.056(2) Uani 1 1 d . . . . .
C12 C 0.0597(6) 0.3912(4) 0.4774(4) 0.043(2) Uani 1 1 d . . . . .
C22 C 0.1245(5) 0.3530(4) 0.5122(4) 0.049(2) Uani 1 1 d . . . . .
H22A H 0.1764 0.3434 0.4935 0.059 Uiso 1 1 calc R U . . .
C32 C 0.1138(6) 0.3301(4) 0.5713(4) 0.061(3) Uani 1 1 d . . . . .
H32B H 0.1578 0.3038 0.5934 0.073 Uiso 1 1 calc R U . . .
C42 C 0.0383(7) 0.3450(5) 0.5999(4) 0.069(3) Uani 1 1 d . . . . .
H42A H 0.0320 0.3295 0.6416 0.083 Uiso 1 1 calc R U . . .
C52 C -0.0259(6) 0.3810(5) 0.5694(5) 0.069(3) Uani 1 1 d . . . . .
H52A H -0.0768 0.3890 0.5898 0.083 Uiso 1 1 calc R U . . .
C62 C -0.0189(6) 0.4070(5) 0.5071(5) 0.053(3) Uani 1 1 d . . . . .
C72 C -0.0754(5) 0.4638(4) 0.4205(4) 0.043(2) Uani 1 1 d . . . . .
C82 C -0.1326(6) 0.5023(4) 0.3753(5) 0.053(3) Uani 1 1 d . . . . .
C92 C -0.2117(6) 0.5259(5) 0.3844(4) 0.063(3) Uani 1 1 d . . . . .
H92A H -0.2373 0.5181 0.4230 0.076 Uiso 1 1 calc R U . . .
C102 C -0.2531(6) 0.5610(5) 0.3368(5) 0.075(3) Uani 1 1 d . . . . .
H10B H -0.3088 0.5789 0.3415 0.090 Uiso 1 1 calc R U . . .
C112 C -0.2125(5) 0.5715(4) 0.2783(4) 0.061(3) Uani 1 1 d . . . . .
H11B H -0.2412 0.5966 0.2447 0.073 Uiso 1 1 calc R U . . .
C122 C -0.1298(5) 0.5440(4) 0.2718(4) 0.057(3) Uani 1 1 d . . . . .
H12C H -0.1025 0.5503 0.2338 0.068 Uiso 1 1 calc R U . . .
C132 C -0.0896(6) 0.5084(4) 0.3205(4) 0.043(2) Uani 1 1 d . . . . .
C142 C -0.0058(5) 0.4762(4) 0.3273(4) 0.037(2) Uani 1 1 d . . . . .
C152 C 0.0014(6) 0.4507(4) 0.3899(4) 0.046(2) Uani 1 1 d . . . . .
O13 O 0.2800(3) 0.2939(3) 0.4248(2) 0.0515(16) Uani 1 1 d . . . . .
N13 N 0.2523(4) 0.3608(4) 0.4002(3) 0.048(2) Uani 1 1 d . . . . .
N23 N 0.2032(4) 0.5079(4) 0.3543(3) 0.0420(19) Uani 1 1 d . . . . .
N33 N 0.2840(4) 0.6095(4) 0.4123(4) 0.065(2) Uani 1 1 d . . . . .
C13 C 0.1929(5) 0.5833(5) 0.3336(4) 0.050(2) Uani 1 1 d . . . . .
C23 C 0.1438(5) 0.6099(5) 0.2861(4) 0.051(2) Uani 1 1 d . . . . .
H23A H 0.1167 0.5767 0.2670 0.061 Uiso 1 1 calc R U . . .
C33 C 0.1324(5) 0.6813(5) 0.2653(4) 0.068(3) Uani 1 1 d . . . . .
H33B H 0.1001 0.6976 0.2310 0.081 Uiso 1 1 calc R U . . .
C43 C 0.1688(7) 0.7299(5) 0.2952(5) 0.119(5) Uani 1 1 d . . . . .
H43A H 0.1574 0.7809 0.2834 0.143 Uiso 1 1 calc R U . . .
C53 C 0.2214(7) 0.7062(5) 0.3419(5) 0.102(4) Uani 1 1 d . . . . .
H53A H 0.2487 0.7404 0.3596 0.122 Uiso 1 1 calc R U . . .
C63 C 0.2347(5) 0.6310(5) 0.3635(4) 0.054(3) Uani 1 1 d . . . . .
C73 C 0.2951(5) 0.5395(5) 0.4275(4) 0.043(2) Uani 1 1 d . . . . .
C83 C 0.3448(5) 0.4951(6) 0.4731(4) 0.055(3) Uani 1 1 d . . . . .
C93 C 0.3922(6) 0.5169(6) 0.5156(5) 0.069(3) Uani 1 1 d . . . . .
H93A H 0.3964 0.5673 0.5179 0.083 Uiso 1 1 calc R U . . .
C103 C 0.4338(6) 0.4634(7) 0.5550(4) 0.078(3) Uani 1 1 d . . . . .
H10C H 0.4692 0.4761 0.5837 0.093 Uiso 1 1 calc R U . . .
C113 C 0.4227(6) 0.3909(6) 0.5518(4) 0.075(3) Uani 1 1 d . . . . .
H11C H 0.4491 0.3556 0.5810 0.090 Uiso 1 1 calc R U . . .
C123 C 0.3764(6) 0.3657(6) 0.5099(4) 0.068(3) Uani 1 1 d . . . . .
H12D H 0.3733 0.3150 0.5079 0.082 Uiso 1 1 calc R U . . .
C133 C 0.3351(5) 0.4193(6) 0.4712(4) 0.055(3) Uani 1 1 d . . . . .
C143 C 0.2811(5) 0.4148(5) 0.4226(4) 0.042(2) Uani 1 1 d . . . . .
C153 C 0.2546(5) 0.4885(5) 0.3979(4) 0.039(2) Uani 1 1 d . . . . .
O14 O 0.2401(3) 0.3858(2) 0.2695(2) 0.0377(15) Uani 1 1 d . . . . .
N14 N 0.2257(4) 0.4417(3) 0.2280(3) 0.0378(18) Uani 1 1 d . . . . .
N24 N 0.1906(4) 0.5572(3) 0.1391(3) 0.0386(18) Uani 1 1 d . . . . .
N34 N 0.3252(4) 0.6369(3) 0.1136(3) 0.0451(18) Uani 1 1 d . . . . .
C14 C 0.1890(5) 0.6105(4) 0.0919(4) 0.038(2) Uani 1 1 d . . . . .
C24 C 0.1237(5) 0.6267(4) 0.0523(4) 0.048(2) Uani 1 1 d . . . . .
H24A H 0.0772 0.6038 0.0612 0.057 Uiso 1 1 calc R U . . .
C34 C 0.1247(5) 0.6746(4) 0.0012(4) 0.047(2) Uani 1 1 d . . . . .
H34B H 0.0797 0.6843 -0.0245 0.056 Uiso 1 1 calc R U . . .
C44 C 0.1945(6) 0.7097(4) -0.0129(4) 0.057(3) Uani 1 1 d . . . . .
H44A H 0.1962 0.7414 -0.0488 0.069 Uiso 1 1 calc R U . . .
C54 C 0.2590(5) 0.6978(4) 0.0255(4) 0.047(2) Uani 1 1 d . . . . .
H54A H 0.3041 0.7227 0.0171 0.057 Uiso 1 1 calc R U . . .
C64 C 0.2570(5) 0.6467(4) 0.0786(4) 0.044(2) Uani 1 1 d . . . . .
C74 C 0.3221(5) 0.5880(4) 0.1587(4) 0.036(2) Uani 1 1 d . . . . .
C84 C 0.3798(5) 0.5592(4) 0.2067(4) 0.048(2) Uani 1 1 d . . . . .
C94 C 0.4504(5) 0.5843(4) 0.2191(4) 0.072(3) Uani 1 1 d . . . . .
H94A H 0.4695 0.6240 0.1960 0.087 Uiso 1 1 calc R U . . .
C104 C 0.4909(6) 0.5460(5) 0.2687(4) 0.076(3) Uiso 1 1 d . . . . .
H10D H 0.5400 0.5617 0.2782 0.091 Uiso 1 1 calc R U . . .
C114 C 0.4687(5) 0.4884(4) 0.3054(3) 0.059(3) Uani 1 1 d . . . . .
H11D H 0.5001 0.4658 0.3385 0.071 Uiso 1 1 calc R U . . .
C124 C 0.3962(5) 0.4649(4) 0.2906(4) 0.059(3) Uiso 1 1 d . . . . .
H12E H 0.3776 0.4249 0.3137 0.071 Uiso 1 1 calc R U . . .
C134 C 0.3527(5) 0.5003(4) 0.2426(4) 0.051(2) Uiso 1 1 d . . . . .
C144 C 0.2763(5) 0.4900(4) 0.2181(3) 0.034(2) Uiso 1 1 d . . . . .
C154 C 0.2572(5) 0.5471(4) 0.1706(3) 0.036(2) Uiso 1 1 d . . . . .
N15 N 0.2519(8) 0.4386(6) 0.0762(6) 0.044(4) Uiso 0.5 1 d . . P A 1
O15 O 0.1955(7) 0.4054(6) 0.0931(7) 0.052(4) Uiso 0.5 1 d . . P A 1
N25 N 0.1668(5) 0.3306(5) -0.0043(3) 0.046(4) Uiso 0.5 1 d D . P A 1
N35 N 0.2312(6) 0.3448(6) -0.1315(3) 0.048(5) Uiso 0.5 1 d D . P A 1
C15 C 0.1357(6) 0.3018(7) -0.0537(4) 0.023(4) Uiso 0.5 1 d D . P A 1
C25 C 0.0688(6) 0.2638(7) -0.0407(4) 0.079(6) Uiso 0.5 1 d D . P A 1
H25A H 0.0481 0.2588 -0.0002 0.095 Uiso 0.5 1 calc R U P A 1
C35 C 0.0337(8) 0.2340(9) -0.0870(5) 0.061(7) Uiso 0.5 1 d D . P A 1
H35B H -0.0080 0.2052 -0.0776 0.074 Uiso 0.5 1 calc R U P A 1
C45 C 0.0594(7) 0.2463(7) -0.1472(4) 0.052(5) Uiso 0.5 1 d D . P A 1
H45A H 0.0325 0.2294 -0.1792 0.062 Uiso 0.5 1 calc R U P A 1
C55 C 0.1240(7) 0.2830(8) -0.1600(4) 0.074(6) Uiso 0.5 1 d D . P A 1
H55A H 0.1409 0.2907 -0.2013 0.089 Uiso 0.5 1 calc R U P A 1
C65 C 0.1657(6) 0.3095(6) -0.1153(4) 0.045(5) Uiso 0.5 1 d D . P A 1
C75 C 0.2572(7) 0.3758(7) -0.0848(4) 0.056(7) Uiso 0.5 1 d D . P A 1
C85 C 0.3180(7) 0.4217(6) -0.0860(3) 0.027(5) Uiso 0.5 1 d D . P A 1
C95 C 0.3672(9) 0.4473(9) -0.1334(4) 0.081(11) Uiso 0.5 1 d D . P A 1
H95A H 0.3618 0.4353 -0.1740 0.097 Uiso 0.5 1 calc R U P A 1
C105 C 0.4257(8) 0.4921(7) -0.1191(5) 0.071(6) Uiso 0.5 1 d D . P A 1
H10E H 0.4624 0.5067 -0.1499 0.085 Uiso 0.5 1 calc R U P A 1
C115 C 0.4291(7) 0.5140(7) -0.0615(4) 0.058(5) Uiso 0.5 1 d D . P A 1
H11E H 0.4658 0.5462 -0.0534 0.070 Uiso 0.5 1 calc R U P A 1
C125 C 0.3794(7) 0.4897(7) -0.0143(4) 0.059(5) Uiso 0.5 1 d D . P A 1
H12F H 0.3838 0.5030 0.0261 0.071 Uiso 0.5 1 calc R U P A 1
C135 C 0.3241(7) 0.4463(6) -0.0279(4) 0.043(5) Uiso 0.5 1 d D . P A 1
C145 C 0.2628(6) 0.4162(6) 0.0107(3) 0.034(4) Uiso 0.5 1 d D . P A 1
C155 C 0.2224(6) 0.3680(6) -0.0256(3) 0.029(4) Uiso 0.5 1 d D . P A 1
O1K O 0.2230(7) 0.4237(5) 0.1047(5) 0.014(3) Uiso 0.5 1 d . . P A 2
N1K N 0.2064(6) 0.3879(5) 0.0544(5) 0.022(3) Uiso 0.5 1 d D . P A 2
N025 N 0.1382(6) 0.3102(6) -0.0321(3) 0.034(4) Uiso 0.5 1 d D . P A 2
N035 N 0.2220(6) 0.3432(6) -0.1501(3) 0.035(5) Uiso 0.5 1 d D . P A 2
C1K C 0.1194(5) 0.2861(5) -0.0877(4) 0.020(4) Uiso 0.5 1 d D . P A 2
C2K C 0.0524(7) 0.2473(8) -0.0867(4) 0.032(5) Uiso 0.5 1 d D . P A 2
H2KA H 0.0231 0.2395 -0.0497 0.039 Uiso 0.5 1 calc R U P A 2
C3K C 0.0296(7) 0.2208(7) -0.1395(4) 0.054(5) Uiso 0.5 1 d D . P A 2
H3KA H -0.0127 0.1919 -0.1380 0.065 Uiso 0.5 1 calc R U P A 2
C4K C 0.0686(6) 0.2365(6) -0.1947(4) 0.048(5) Uiso 0.5 1 d D . P A 2
H4KA H 0.0504 0.2215 -0.2314 0.057 Uiso 0.5 1 calc R U P A 2
C5K C 0.1336(6) 0.2737(6) -0.1960(4) 0.036(4) Uiso 0.5 1 d D . P A 2
H5KA H 0.1622 0.2805 -0.2334 0.044 Uiso 0.5 1 calc R U P A 2
C6K C 0.1594(7) 0.3019(7) -0.1447(4) 0.046(5) Uiso 0.5 1 d D . P A 2
C7K C 0.2387(6) 0.3667(6) -0.0970(3) 0.017(4) Uiso 0.5 1 d D . P A 2
C8K C 0.2942(7) 0.4151(6) -0.0866(3) 0.035(6) Uiso 0.5 1 d D . P A 2
C9K C 0.3526(8) 0.4442(7) -0.1245(4) 0.039(7) Uiso 0.5 1 d D . P A 2
H9KA H 0.3606 0.4319 -0.1655 0.047 Uiso 0.5 1 calc R U P A 2
C10K C 0.3998(8) 0.4930(8) -0.0998(5) 0.066(6) Uiso 0.5 1 d D . P A 2
H10F H 0.4370 0.5157 -0.1255 0.079 Uiso 0.5 1 calc R U P A 2
C11K C 0.3916(6) 0.5070(6) -0.0397(4) 0.022(4) Uiso 0.5 1 d D . P A 2
H11F H 0.4250 0.5376 -0.0237 0.026 Uiso 0.5 1 calc R U P A 2
C12K C 0.3350(6) 0.4768(5) -0.0013(4) 0.021(4) Uiso 0.5 1 d D . P A 2
H12G H 0.3290 0.4872 0.0402 0.026 Uiso 0.5 1 calc R U P A 2
C13K C 0.2884(6) 0.4318(5) -0.0254(3) 0.018(4) Uiso 0.5 1 d D . P A 2
C14K C 0.2298(6) 0.3891(6) 0.0043(3) 0.019(4) Uiso 0.5 1 d D . P A 2
C15K C 0.1965(6) 0.3486(5) -0.0426(3) 0.021(4) Uiso 0.5 1 d D . P A 2
O16 O 0.2515(3) 0.2479(2) 0.1191(2) 0.0397(14) Uani 1 1 d . . . . .
N16 N 0.2888(4) 0.2688(3) 0.1683(3) 0.0366(18) Uani 1 1 d . . . . .
N26 N 0.4099(4) 0.2854(3) 0.2622(3) 0.0430(19) Uani 1 1 d . . . . .
N36 N 0.5560(4) 0.3170(3) 0.2031(4) 0.048(2) Uani 1 1 d . . . . .
C16 C 0.4764(5) 0.2942(4) 0.2962(4) 0.045(2) Uani 1 1 d . . . . .
C26 C 0.4673(5) 0.2904(4) 0.3598(4) 0.055(3) Uani 1 1 d . . . . .
H26B H 0.4185 0.2801 0.3794 0.067 Uiso 1 1 calc R U . . .
C36 C 0.5309(6) 0.3018(5) 0.3927(4) 0.067(3) Uani 1 1 d . . . . .
H36B H 0.5272 0.2982 0.4359 0.081 Uiso 1 1 calc R U . . .
C46 C 0.6012(6) 0.3187(5) 0.3631(4) 0.073(3) Uani 1 1 d . . . . .
H46A H 0.6445 0.3268 0.3870 0.087 Uiso 1 1 calc R U . . .
C56 C 0.6106(5) 0.3241(5) 0.3013(5) 0.072(3) Uani 1 1 d . . . . .
H56A H 0.6595 0.3355 0.2827 0.087 Uiso 1 1 calc R U . . .
C66 C 0.5464(5) 0.3123(4) 0.2655(4) 0.049(3) Uani 1 1 d . . . . .
C76 C 0.4923(5) 0.3065(4) 0.1738(4) 0.033(2) Uani 1 1 d . . . . .
C86 C 0.4864(5) 0.3017(4) 0.1090(4) 0.033(2) Uani 1 1 d . . . . .
C96 C 0.5409(5) 0.3099(4) 0.0612(4) 0.046(2) Uani 1 1 d . . . . .
H96A H 0.5928 0.3210 0.0686 0.055 Uiso 1 1 calc R U . . .
C106 C 0.5184(5) 0.3016(4) 0.0008(4) 0.045(2) Uani 1 1 d . . . . .
H10G H 0.5551 0.3079 -0.0323 0.054 Uiso 1 1 calc R U . . .
C116 C 0.4447(5) 0.2849(3) -0.0092(4) 0.035(2) Uani 1 1 d . . . . .
H11G H 0.4309 0.2785 -0.0496 0.042 Uiso 1 1 calc R U . . .
C126 C 0.3887(4) 0.2765(3) 0.0376(4) 0.036(2) Uani 1 1 d . . . . .
H12H H 0.3372 0.2652 0.0290 0.043 Uiso 1 1 calc R U . . .
C136 C 0.4082(5) 0.2850(3) 0.0973(4) 0.029(2) Uani 1 1 d . . . . .
C146 C 0.3627(5) 0.2816(4) 0.1560(4) 0.034(2) Uani 1 1 d . . . . .
C156 C 0.4200(5) 0.2921(4) 0.2029(4) 0.035(2) Uani 1 1 d . . . . .
O17 O 0.3970(3) 0.1171(3) 0.2183(3) 0.0583(18) Uani 1 1 d . . . . .
N17 N 0.3743(4) 0.1136(3) 0.1623(4) 0.050(2) Uani 1 1 d . . . . .
N27 N 0.3260(4) 0.1148(3) 0.0398(3) 0.0406(19) Uani 1 1 d . . . . .
N37 N 0.4649(5) 0.0916(4) -0.0417(4) 0.058(2) Uani 1 1 d . . . . .
C17 C 0.3143(6) 0.1117(4) -0.0224(5) 0.046(3) Uani 1 1 d . . . . .
C27 C 0.2394(6) 0.1208(4) -0.0467(4) 0.045(2) Uani 1 1 d . . . . .
H27A H 0.1928 0.1313 -0.0214 0.054 Uiso 1 1 calc R U . . .
C37 C 0.2325(5) 0.1147(4) -0.1057(5) 0.057(3) Uani 1 1 d . . . . .
H37B H 0.1799 0.1220 -0.1216 0.069 Uiso 1 1 calc R U . . .
C47 C 0.2966(7) 0.0986(5) -0.1455(5) 0.083(4) Uani 1 1 d . . . . .
H47A H 0.2877 0.0924 -0.1869 0.100 Uiso 1 1 calc R U . . .
C57 C 0.3719(7) 0.0918(4) -0.1251(5) 0.066(3) Uani 1 1 d . . . . .
H57A H 0.4162 0.0829 -0.1528 0.080 Uiso 1 1 calc R U . . .
C67 C 0.3865(7) 0.0977(4) -0.0619(5) 0.057(3) Uani 1 1 d . . . . .
C77 C 0.4706(6) 0.0961(4) 0.0163(5) 0.049(3) Uani 1 1 d . . . . .
C87 C 0.5423(6) 0.0960(4) 0.0532(5) 0.048(3) Uani 1 1 d . . . . .
C97 C 0.6209(7) 0.0947(4) 0.0350(5) 0.082(4) Uani 1 1 d . . . . .
H97A H 0.6366 0.0909 -0.0066 0.098 Uiso 1 1 calc R U . . .
C107 C 0.6787(8) 0.0991(6) 0.0790(7) 0.097(5) Uani 1 1 d . . . . .
H10H H 0.7338 0.0980 0.0676 0.117 Uiso 1 1 calc R U . . .
C117 C 0.6540(7) 0.1050(5) 0.1378(6) 0.094(4) Uani 1 1 d . . . . .
H11H H 0.6933 0.1075 0.1672 0.113 Uiso 1 1 calc R U . . .
C127 C 0.5726(7) 0.1075(4) 0.1578(5) 0.067(3) Uani 1 1 d . . . . .
H12I H 0.5568 0.1123 0.1993 0.081 Uiso 1 1 calc R U . . .
C137 C 0.5169(6) 0.1025(4) 0.1137(5) 0.048(3) Uani 1 1 d . . . . .
C147 C 0.4289(5) 0.1078(4) 0.1187(4) 0.037(2) Uani 1 1 d . . . . .
C157 C 0.4017(6) 0.1070(4) 0.0571(4) 0.042(2) Uani 1 1 d . . . . .
O18 O 0.0890(3) 0.2222(2) 0.0857(2) 0.0447(15) Uani 1 1 d . . . . .
N18 N 0.1359(3) 0.1589(3) 0.0946(3) 0.0369(18) Uani 1 1 d . . . . .
N28 N 0.2312(4) 0.0204(3) 0.1197(3) 0.043(2) Uani 1 1 d . . . . .
N38 N 0.1379(5) -0.0990(3) 0.1110(3) 0.071(2) Uani 1 1 d . . . . .
C18 C 0.2648(5) -0.0510(4) 0.1301(4) 0.044(2) Uani 1 1 d . . . . .
C28 C 0.3447(5) -0.0676(4) 0.1448(3) 0.051(3) Uani 1 1 d . . . . .
H28A H 0.3752 -0.0293 0.1496 0.061 Uiso 1 1 calc R U . . .
C38 C 0.3806(5) -0.1398(5) 0.1525(3) 0.061(3) Uani 1 1 d . . . . .
H38B H 0.4367 -0.1512 0.1593 0.073 Uiso 1 1 calc R U . . .
C48 C 0.3327(6) -0.1978(5) 0.1501(4) 0.076(3) Uani 1 1 d . . . . .
H48A H 0.3571 -0.2473 0.1574 0.091 Uiso 1 1 calc R U . . .
C58 C 0.2540(6) -0.1829(4) 0.1377(4) 0.062(3) Uani 1 1 d . . . . .
H58A H 0.2228 -0.2215 0.1359 0.074 Uiso 1 1 calc R U . . .
C68 C 0.2181(6) -0.1077(5) 0.1275(4) 0.062(3) Uani 1 1 d . . . . .
C78 C 0.1113(6) -0.0269(5) 0.0991(5) 0.080(3) Uani 1 1 d . . . . .
C88 C 0.0288(7) 0.0058(5) 0.0807(4) 0.076(3) Uiso 1 1 d . . . . .
C98 C -0.0422(6) -0.0222(5) 0.0717(5) 0.116(4) Uani 1 1 d . . . . .
H98A H -0.0433 -0.0735 0.0780 0.139 Uiso 1 1 calc R U . . .
C108 C -0.1099(6) 0.0235(5) 0.0538(6) 0.133(5) Uani 1 1 d . . . . .
H10I H -0.1573 0.0035 0.0468 0.159 Uiso 1 1 calc R U . . .
C118 C -0.1107(6) 0.0995(5) 0.0457(6) 0.148(6) Uani 1 1 d . . . . .
H11I H -0.1577 0.1302 0.0313 0.178 Uiso 1 1 calc R U . . .
C128 C -0.0447(5) 0.1300(5) 0.0582(4) 0.085(3) Uani 1 1 d . . . . .
H12J H -0.0466 0.1817 0.0547 0.102 Uiso 1 1 calc R U . . .
C138 C 0.0247(6) 0.0849(5) 0.0760(4) 0.056(3) Uiso 1 1 d . . . . .
C148 C 0.1035(5) 0.0989(5) 0.0888(4) 0.053(3) Uani 1 1 d . . . . .
C158 C 0.1578(6) 0.0299(4) 0.1041(4) 0.056(3) Uani 1 1 d . . . . .
O19 O 0.2187(3) 0.1281(2) 0.2174(2) 0.0488(16) Uani 1 1 d . . . . .
N19 N 0.1538(5) 0.1809(3) 0.2273(3) 0.046(2) Uani 1 1 d . . . . .
N29 N -0.0117(4) 0.2773(4) 0.2178(3) 0.0429(19) Uani 1 1 d . . . . .
N39 N -0.1327(5) 0.1856(5) 0.2053(4) 0.085(3) Uani 1 1 d . . . . .
C19 C -0.0912(6) 0.3072(5) 0.2050(3) 0.048(2) Uani 1 1 d . . . . .
C29 C -0.1133(5) 0.3814(4) 0.1977(3) 0.050(3) Uani 1 1 d . . . . .
H29B H -0.0747 0.4128 0.2029 0.059 Uiso 1 1 calc R U . . .
C39 C -0.1917(5) 0.4118(5) 0.1828(3) 0.052(2) Uani 1 1 d . . . . .
H39B H -0.2055 0.4637 0.1779 0.062 Uiso 1 1 calc R U . . .
C49 C -0.2503(5) 0.3677(5) 0.1751(4) 0.064(3) Uani 1 1 d . . . . .
H49A H -0.3030 0.3890 0.1633 0.077 Uiso 1 1 calc R U . . .
C59 C -0.2309(6) 0.2939(6) 0.1846(4) 0.064(3) Uani 1 1 d . . . . .
H59A H -0.2717 0.2638 0.1827 0.077 Uiso 1 1 calc R U . . .
C69 C -0.1535(7) 0.2616(6) 0.1969(4) 0.066(3) Uani 1 1 d . . . . .
C79 C -0.0570(7) 0.1600(5) 0.2185(4) 0.068(3) Uani 1 1 d . . . . .
C89 C -0.0184(7) 0.0845(5) 0.2254(5) 0.084(4) Uani 1 1 d . . . . .
C99 C 0.0039(5) 0.2059(5) 0.2225(4) 0.047(2) Uani 1 1 d . . . . .
C109 C -0.0534(7) 0.0186(6) 0.2269(6) 0.141(6) Uani 1 1 d . . . . .
H10J H -0.1088 0.0183 0.2201 0.169 Uiso 1 1 calc R U . . .
C119 C 0.0013(8) -0.0458(6) 0.2393(5) 0.119(5) Uani 1 1 d . . . . .
H11J H -0.0187 -0.0913 0.2414 0.142 Uiso 1 1 calc R U . . .
C129 C 0.0832(7) -0.0472(6) 0.2488(5) 0.098(4) Uani 1 1 d . . . . .
H12K H 0.1163 -0.0929 0.2578 0.117 Uiso 1 1 calc R U . . .
C139 C 0.1163(6) 0.0160(6) 0.2455(4) 0.086(4) Uani 1 1 d . . . . .
H13B H 0.1721 0.0152 0.2513 0.103 Uiso 1 1 calc R U . . .
C149 C 0.0659(7) 0.0807(5) 0.2335(5) 0.081(4) Uani 1 1 d . . . . .
C159 C 0.0843(6) 0.1577(5) 0.2313(4) 0.050(3) Uani 1 1 d . . . . .
O1A O 0.3522(4) 0.1486(3) 0.4265(3) 0.078(2) Uani 1 1 d . . . . .
O2A O 0.4051(4) 0.0970(3) 0.3420(3) 0.080(2) Uani 1 1 d . . . . .
C1A C 0.4031(7) 0.1085(5) 0.3958(6) 0.084(4) Uani 1 1 d . . . . .
C2A C 0.4792(6) 0.0794(6) 0.4320(5) 0.139(4) Uiso 1 1 d . . . . .
H2AA H 0.4918 0.1176 0.4569 0.209 Uiso 1 1 calc R U . . .
H2AB H 0.5244 0.0661 0.4037 0.209 Uiso 1 1 calc R U . . .
H2AC H 0.4701 0.0361 0.4583 0.209 Uiso 1 1 calc R U . . .
O1B O 0.0432(3) 0.4818(3) 0.1064(2) 0.0455(15) Uani 1 1 d . . . . .
O2B O 0.0205(3) 0.3754(2) 0.0745(2) 0.0445(15) Uani 1 1 d . . . . .
C1B C 0.0005(5) 0.4427(5) 0.0821(4) 0.043(2) Uani 1 1 d . . . . .
C2B C -0.0799(4) 0.4803(4) 0.0606(3) 0.051(2) Uani 1 1 d . . . . .
H2BA H -0.0964 0.5241 0.0829 0.077 Uiso 1 1 calc R U . . .
H2BB H -0.1197 0.4467 0.0678 0.077 Uiso 1 1 calc R U . . .
H2BC H -0.0760 0.4947 0.0170 0.077 Uiso 1 1 calc R U . . .
O1C O 0.3179(4) 0.0006(3) 0.2796(3) 0.090(2) Uani 1 1 d . . . . .
O2C O 0.2922(6) -0.0285(4) 0.3831(4) 0.080(3) Uani 0.7 1 d . . P B 1
C1C C 0.3070(9) -0.0373(8) 0.3281(8) 0.080(5) Uiso 0.7 1 d D . P B 1
C2C C 0.3177(9) -0.1209(7) 0.3095(6) 0.147(7) Uani 0.7 1 d D . P B 1
H2C1 H 0.3301 -0.1215 0.2658 0.220 Uiso 0.7 1 d R U P B 1
H2C2 H 0.2677 -0.1412 0.3188 0.220 Uiso 0.7 1 d R U P B 1
H2C3 H 0.3617 -0.1506 0.3322 0.220 Uiso 0.7 1 d R U P B 1
C1D C 0.212(3) 0.014(2) 0.3868(18) 0.18(2) Uiso 0.3 1 d . . P C 2
H1D1 H 0.1808 0.0114 0.4251 0.266 Uiso 0.3 1 d R U P C 2
H1D2 H 0.2682 -0.0072 0.3940 0.266 Uiso 0.3 1 d R U P C 2
H1D3 H 0.1896 -0.0131 0.3569 0.266 Uiso 0.3 1 d R U P C 2
O1M O 0.5023(8) 0.0473(7) 0.7436(6) 0.139(6) Uiso 0.6 1 d D . P . .
H1M H 0.5456 0.0277 0.7597 0.209 Uiso 0.6 1 d R U P . .
C1M C 0.4827(9) 0.0167(8) 0.6874(6) 0.087(6) Uiso 0.6 1 d D . P . .
H1M1 H 0.5309 -0.0011 0.6635 0.130 Uiso 0.6 1 d R U P . .
H1M2 H 0.4427 0.0454 0.6605 0.130 Uiso 0.6 1 d R U P . .
H1M3 H 0.4603 -0.0252 0.7075 0.130 Uiso 0.6 1 d R U P . .
O9M O 0.4453(12) -0.0291(10) 0.7004(8) 0.137(7) Uiso 0.4 1 d D . P . .
H9M H 0.4899 -0.0565 0.7029 0.206 Uiso 0.4 1 d R U P . .
C9M C 0.4535(15) 0.0387(11) 0.7319(11) 0.082(9) Uiso 0.4 1 d D . P . .
H9M1 H 0.3995 0.0662 0.7373 0.123 Uiso 0.4 1 d R U P . .
H9M2 H 0.4873 0.0695 0.7076 0.123 Uiso 0.4 1 d R U P . .
H9M3 H 0.4774 0.0246 0.7718 0.123 Uiso 0.4 1 d R U P . .
O2M O 0.7302(4) 0.1346(4) 0.5371(3) 0.094(3) Uiso 0.8 1 d D . P . .
H2M H 0.6838 0.1581 0.5416 0.141 Uiso 0.8 1 calc R U P . .
C2M C 0.7374(8) 0.1019(7) 0.4753(6) 0.180(7) Uiso 0.8 1 d D . P . .
H2M1 H 0.7767 0.1246 0.4494 0.270 Uiso 0.8 1 calc R U P . .
H2M2 H 0.6849 0.1111 0.4560 0.270 Uiso 0.8 1 calc R U P . .
H2M3 H 0.7551 0.0489 0.4810 0.270 Uiso 0.8 1 calc R U P . .
O3M O 0.0814(5) 0.0534(4) 0.3956(3) 0.087(3) Uiso 0.7 1 d D . P . .
H3M H 0.0954 0.0077 0.3997 0.131 Uiso 0.7 1 d R U P . .
C3M C -0.0046(8) 0.0701(7) 0.3908(6) 0.133(6) Uiso 0.7 1 d D . P . .
H3M1 H -0.0251 0.0918 0.4285 0.199 Uiso 0.7 1 d R U P . .
H3M2 H -0.0274 0.0250 0.3870 0.199 Uiso 0.7 1 d R U P . .
H3M3 H -0.0200 0.1050 0.3560 0.199 Uiso 0.7 1 d R U P . .
C4M C 0.575(2) 0.7331(18) 0.2650(10) 0.28(2) Uiso 0.5 1 d D . P . .
H4M1 H 0.5199 0.7465 0.2815 0.417 Uiso 0.5 1 d R U P M .
H4M2 H 0.6128 0.7532 0.2891 0.417 Uiso 0.5 1 d R U P . .
H4M3 H 0.5881 0.6795 0.2668 0.417 Uiso 0.5 1 d R U P . .
O4M O 0.5916(8) 0.7306(7) 0.1998(6) 0.121(5) Uiso 0.5 1 d D . P M .
H4M H 0.6383 0.7399 0.1915 0.182 Uiso 0.5 1 d R U P . .
O5M O 0.4810(9) 0.7733(8) 0.3775(7) 0.158(6) Uiso 0.5 1 d D . P D 1
H5M H 0.4644 0.7958 0.3448 0.238 Uiso 0.5 1 calc R U P D 1
C5M C 0.4981(13) 0.8263(11) 0.4197(9) 0.134(9) Uiso 0.5 1 d D . P D 1
H5M1 H 0.5034 0.8151 0.4637 0.201 Uiso 0.5 1 calc R U P D 1
H5M2 H 0.5087 0.7806 0.3992 0.201 Uiso 0.5 1 calc R U P D 1
H5M3 H 0.4434 0.8507 0.4111 0.201 Uiso 0.5 1 calc R U P D 1
O6M O 0.7564(12) 0.0924(10) 0.2664(9) 0.093(7) Uiso 0.3 1 d D . P E 1
H6M H 0.7773 0.1178 0.2387 0.140 Uiso 0.3 1 d R U P E 1
C6M C 0.763(3) 0.126(2) 0.3260(15) 0.24(3) Uiso 0.3 1 d D . P E 1
H6M1 H 0.7381 0.0967 0.3583 0.365 Uiso 0.3 1 d R U P E 1
H6M2 H 0.7346 0.1765 0.3237 0.365 Uiso 0.3 1 d R U P E 1
H6M3 H 0.8195 0.1261 0.3352 0.365 Uiso 0.3 1 d R U P E 1
O7M O 0.6565(11) 0.7576(9) 0.3408(8) 0.145(7) Uiso 0.4 1 d D . P F 1
H7M H 0.6311 0.7816 0.3681 0.218 Uiso 0.4 1 d R U P F 1
C7M C 0.7255(14) 0.7869(13) 0.3235(12) 0.154(12) Uiso 0.4 1 d D . P F 1
H7M1 H 0.7157 0.8401 0.3265 0.231 Uiso 0.4 1 calc R U P F 1
H7M2 H 0.7405 0.7763 0.2814 0.231 Uiso 0.4 1 calc R U P F 1
H7M3 H 0.7693 0.7650 0.3503 0.231 Uiso 0.4 1 calc R U P F 1
O8M O 0.6918(16) 0.1351(12) 0.3101(10) 0.172(9) Uiso 0.4 1 d D . P E 1
H8M H 0.7169 0.1277 0.2770 0.258 Uiso 0.4 1 d R U P E 1
C8M C 0.6205(17) 0.1079(17) 0.3074(13) 0.171(14) Uiso 0.4 1 d D . P E 1
H8M1 H 0.5700 0.1405 0.2990 0.257 Uiso 0.4 1 d R U P E 1
H8M2 H 0.6181 0.0846 0.3487 0.257 Uiso 0.4 1 d R U P E 1
H8M3 H 0.6287 0.0700 0.2782 0.257 Uiso 0.4 1 d R U P E 1
O1W O 0.3615(4) 0.7194(3) 0.4666(3) 0.123(3) Uani 1 1 d . . . G 1
O2W O 0.1146(6) -0.1008(5) 0.3952(5) 0.146(4) Uiso 0.7 1 d . . P H 1
O3W O 0.0714(18) -0.0209(17) 0.5019(14) 0.168(13) Uiso 0.25 1 d . . P I 1
O4W O 0.3149(14) -0.0577(11) 0.7123(9) 0.124(7) Uiso 0.35 1 d . . P J 1
O5W O 0.457(2) 0.1361(19) 0.5975(17) 0.126(13) Uiso 0.2 1 d . . P K 1
O6W O 0.4099(19) 0.1704(16) 0.5455(15) 0.106(11) Uiso 0.2 1 d . . P K 1
O7W O 0.8843(17) 0.0693(14) 0.4310(13) 0.090(10) Uiso 0.2 1 d . . P L 1
O8W O 0.5942(11) 0.6931(10) 0.2554(8) 0.108(6) Uiso 0.4 1 d . . P M 1

loop_
_atom_site_aniso_label
_atom_site_aniso_U_11
_atom_site_aniso_U_22
_atom_site_aniso_U_33
_atom_site_aniso_U_23
_atom_site_aniso_U_13
_atom_site_aniso_U_12
Co1 0.0425(8) 0.0354(7) 0.0379(8) -0.0014(6) 0.0006(6) -0.0024(6)
Co2 0.0730(10) 0.0507(8) 0.0407(9) 0.0056(6) 0.0024(7) -0.0001(7)
Co3 0.0426(8) 0.0455(7) 0.0398(8) -0.0103(6) 0.0026(6) -0.0038(6)
Co4 0.0389(8) 0.0299(6) 0.0459(8) -0.0060(6) 0.0042(6) -0.0041(6)
Co5 0.0491(8) 0.0298(6) 0.0425(8) -0.0081(6) -0.0025(6) 0.0062(6)
Co6 0.0360(8) 0.0304(6) 0.0484(9) -0.0018(6) 0.0005(6) -0.0019(6)
Co7 0.0770(10) 0.0400(7) 0.0478(9) 0.0045(6) -0.0065(8) 0.0099(7)
O1 0.029(3) 0.023(3) 0.040(3) -0.002(2) 0.006(3) -0.005(2)
O2 0.041(4) 0.038(3) 0.038(4) 0.007(3) -0.001(3) 0.007(3)
O3 0.120(6) 0.056(4) 0.042(4) 0.003(3) 0.009(4) -0.002(4)
O11 0.049(4) 0.038(3) 0.034(4) -0.005(3) 0.001(3) -0.009(3)
N11 0.054(6) 0.048(5) 0.043(6) -0.008(4) -0.006(4) -0.005(4)
N21 0.084(7) 0.075(6) 0.051(6) -0.005(5) 0.004(6) -0.002(5)
N31 0.132(9) 0.063(6) 0.080(8) 0.023(5) 0.005(7) -0.005(6)
C11 0.116(11) 0.068(7) 0.075(10) 0.009(7) 0.007(8) 0.023(7)
C21 0.133(11) 0.098(8) 0.021(7) 0.016(6) 0.022(7) 0.005(8)
C31 0.170(14) 0.170(12) 0.088(11) 0.047(9) 0.041(9) 0.076(10)
C41 0.156(15) 0.175(13) 0.104(13) 0.042(10) 0.073(11) 0.000(12)
C51 0.122(13) 0.152(12) 0.101(12) 0.028(9) 0.022(10) 0.000(10)
C61 0.159(14) 0.091(9) 0.030(8) 0.027(6) 0.034(8) -0.010(9)
C71 0.111(11) 0.050(7) 0.062(9) 0.001(6) 0.002(8) -0.037(7)
C81 0.090(10) 0.056(7) 0.077(9) -0.003(6) 0.015(8) -0.020(7)
C91 0.076(9) 0.094(8) 0.102(10) -0.015(7) 0.048(8) -0.049(7)
C101 0.050(8) 0.132(10) 0.114(11) -0.046(9) 0.020(7) -0.028(7)
C111 0.060(8) 0.125(9) 0.097(10) -0.032(7) 0.055(7) -0.042(7)
C121 0.072(8) 0.054(6) 0.049(7) -0.014(5) 0.009(6) -0.025(6)
C131 0.057(8) 0.069(7) 0.034(7) -0.003(5) 0.025(6) -0.034(6)
C141 0.064(8) 0.057(6) 0.039(7) 0.003(5) 0.029(6) -0.037(6)
C151 0.069(8) 0.056(7) 0.062(8) -0.011(6) 0.042(7) -0.038(6)
O12 0.041(4) 0.034(3) 0.036(4) 0.004(3) -0.001(3) -0.010(3)
N12 0.040(5) 0.029(4) 0.043(5) 0.006(4) 0.009(4) -0.009(3)
N22 0.065(6) 0.032(4) 0.033(5) -0.014(4) 0.012(4) -0.023(4)
N32 0.069(6) 0.066(5) 0.037(6) -0.025(4) 0.013(5) -0.014(5)
C12 0.057(7) 0.052(6) 0.026(6) -0.023(5) 0.014(6) -0.024(5)
C22 0.044(7) 0.064(6) 0.043(7) -0.024(5) 0.000(6) -0.013(5)
C32 0.077(9) 0.064(6) 0.041(7) -0.022(6) 0.014(6) -0.004(6)
C42 0.100(10) 0.060(7) 0.049(8) -0.007(6) 0.017(7) -0.016(7)
C52 0.081(9) 0.070(7) 0.057(9) -0.015(6) 0.032(7) -0.013(6)
C62 0.070(9) 0.057(6) 0.038(7) -0.018(5) 0.014(6) -0.021(6)
C72 0.047(7) 0.047(6) 0.037(7) -0.014(5) 0.030(6) -0.016(5)
C82 0.048(7) 0.051(6) 0.057(8) -0.006(5) 0.007(6) -0.002(5)
C92 0.039(8) 0.094(8) 0.055(8) -0.022(6) 0.010(6) -0.002(6)
C102 0.044(7) 0.100(8) 0.075(9) -0.029(7) 0.021(7) 0.014(6)
C112 0.045(7) 0.072(6) 0.072(8) -0.026(6) -0.005(6) -0.016(6)
C122 0.023(7) 0.071(7) 0.082(9) -0.036(6) 0.020(6) -0.014(5)
C132 0.034(7) 0.052(6) 0.045(7) -0.004(5) 0.014(6) -0.014(5)
C142 0.041(7) 0.031(5) 0.049(7) -0.019(5) -0.006(5) -0.022(5)
C152 0.050(8) 0.041(6) 0.048(7) -0.005(5) -0.011(6) -0.009(5)
O13 0.058(4) 0.047(4) 0.051(4) -0.013(3) -0.020(3) -0.003(3)
N13 0.054(6) 0.048(5) 0.038(5) 0.003(4) 0.016(4) 0.001(4)
N23 0.044(5) 0.052(5) 0.035(5) -0.015(4) 0.013(4) -0.021(4)
N33 0.063(6) 0.060(5) 0.074(7) -0.013(5) 0.002(5) -0.009(5)
C13 0.053(7) 0.056(7) 0.047(7) -0.016(6) 0.008(5) -0.020(6)
C23 0.051(7) 0.056(7) 0.045(7) -0.014(5) 0.015(5) -0.006(5)
C33 0.101(8) 0.035(6) 0.071(7) -0.012(5) -0.049(6) -0.007(6)
C43 0.143(12) 0.054(7) 0.159(13) 0.005(8) -0.096(9) -0.001(7)
C53 0.131(11) 0.026(6) 0.154(12) -0.017(7) -0.026(8) -0.024(7)
C63 0.054(7) 0.047(6) 0.062(7) -0.006(6) -0.020(6) -0.009(5)
C73 0.035(6) 0.067(7) 0.033(6) -0.013(6) -0.003(5) -0.016(6)
C83 0.034(7) 0.085(8) 0.053(8) -0.039(6) 0.010(5) -0.015(6)
C93 0.054(8) 0.098(8) 0.055(8) -0.007(7) 0.007(6) -0.014(7)
C103 0.050(8) 0.132(10) 0.056(8) -0.032(8) 0.002(6) -0.020(8)
C113 0.069(9) 0.113(10) 0.037(7) 0.012(7) 0.013(6) -0.007(8)
C123 0.062(8) 0.113(9) 0.027(7) -0.014(7) 0.008(5) -0.004(7)
C133 0.041(7) 0.075(8) 0.046(7) 0.001(6) -0.004(5) -0.001(6)
C143 0.043(7) 0.051(7) 0.033(6) -0.008(5) 0.003(5) -0.006(5)
C153 0.028(6) 0.058(6) 0.036(6) -0.030(5) 0.021(5) -0.014(5)
O14 0.043(4) 0.029(3) 0.039(4) -0.001(3) 0.011(3) -0.001(3)
N14 0.039(5) 0.045(4) 0.026(4) -0.007(4) 0.007(3) 0.004(4)
N24 0.044(5) 0.024(4) 0.047(5) -0.013(3) 0.012(4) -0.001(3)
N34 0.039(5) 0.050(5) 0.050(5) -0.008(4) -0.009(4) -0.010(4)
C14 0.032(6) 0.034(5) 0.046(7) -0.015(5) 0.004(5) 0.000(5)
C24 0.039(7) 0.029(5) 0.078(8) -0.012(5) -0.002(6) -0.010(5)
C34 0.053(7) 0.030(5) 0.054(7) 0.005(5) -0.014(5) 0.005(5)
C44 0.061(8) 0.040(5) 0.062(7) 0.015(5) 0.013(6) 0.003(5)
C54 0.041(7) 0.044(5) 0.054(7) 0.012(5) -0.001(5) -0.002(5)
C64 0.031(6) 0.039(5) 0.059(7) -0.002(5) -0.004(5) 0.009(5)
C74 0.047(6) 0.031(5) 0.031(6) -0.002(4) -0.004(5) -0.007(5)
C84 0.051(7) 0.055(6) 0.048(6) -0.012(5) -0.018(5) -0.029(5)
C94 0.066(8) 0.058(6) 0.094(8) 0.018(6) -0.033(6) -0.021(6)
C114 0.064(7) 0.070(6) 0.053(6) 0.006(5) -0.025(5) -0.040(5)
O16 0.036(4) 0.034(3) 0.047(4) 0.001(3) -0.005(3) 0.003(3)
N16 0.040(5) 0.024(4) 0.044(5) -0.008(3) -0.014(4) 0.005(4)
N26 0.042(5) 0.042(4) 0.040(5) -0.004(4) 0.009(4) 0.009(4)
N36 0.033(5) 0.049(4) 0.064(6) -0.017(4) 0.009(4) -0.006(4)
C16 0.022(6) 0.056(6) 0.058(8) -0.020(5) -0.005(6) 0.005(5)
C26 0.056(7) 0.090(7) 0.018(6) 0.003(5) -0.013(5) -0.005(6)
C36 0.060(8) 0.113(8) 0.023(6) -0.008(6) 0.011(6) 0.001(7)
C46 0.058(8) 0.119(8) 0.038(7) -0.017(6) -0.004(6) 0.004(6)
C56 0.024(6) 0.127(9) 0.065(8) -0.019(7) -0.013(6) -0.003(6)
C66 0.027(6) 0.076(6) 0.048(7) -0.020(6) -0.003(6) -0.012(5)
C76 0.022(6) 0.053(5) 0.025(6) 0.013(4) -0.003(5) -0.014(5)
C86 0.025(6) 0.031(5) 0.043(7) -0.010(4) 0.002(5) -0.003(4)
C96 0.023(6) 0.037(5) 0.079(8) -0.011(5) -0.005(6) -0.007(4)
C106 0.030(6) 0.050(5) 0.052(7) -0.013(5) 0.005(5) 0.003(5)
C116 0.030(6) 0.026(5) 0.049(6) -0.003(4) 0.014(5) -0.002(4)
C126 0.024(6) 0.022(4) 0.062(7) 0.006(4) -0.014(5) -0.004(4)
C136 0.038(6) 0.009(4) 0.035(6) 0.001(4) 0.008(5) 0.012(4)
C146 0.039(6) 0.023(4) 0.042(7) -0.002(4) -0.004(5) -0.006(4)
C156 0.038(6) 0.040(5) 0.024(6) 0.001(4) -0.003(5) 0.004(4)
O17 0.076(5) 0.055(4) 0.041(4) -0.009(3) -0.016(4) 0.007(3)
N17 0.031(5) 0.036(4) 0.076(7) 0.003(4) 0.010(5) 0.012(4)
N27 0.035(5) 0.026(4) 0.057(6) -0.003(4) -0.005(4) 0.009(4)
N37 0.043(6) 0.044(4) 0.084(7) -0.020(5) 0.019(5) 0.005(4)
C17 0.053(7) 0.027(5) 0.053(8) -0.008(5) 0.015(6) 0.006(5)
C27 0.049(7) 0.042(5) 0.043(7) -0.004(5) 0.006(6) -0.002(5)
C37 0.052(7) 0.050(6) 0.067(8) -0.013(6) -0.006(6) 0.004(5)
C47 0.096(10) 0.073(7) 0.076(9) -0.032(6) 0.006(8) 0.014(8)
C57 0.093(10) 0.061(7) 0.048(8) -0.018(6) 0.016(7) -0.015(7)
C67 0.085(9) 0.028(5) 0.054(8) -0.012(5) 0.009(7) 0.001(6)
C77 0.059(8) 0.023(5) 0.062(8) 0.000(5) 0.007(7) 0.003(5)
C87 0.012(6) 0.038(5) 0.086(9) 0.018(5) 0.011(6) 0.010(4)
C97 0.064(9) 0.039(6) 0.129(12) 0.016(6) 0.024(8) 0.018(6)
C107 0.061(10) 0.078(8) 0.145(14) 0.029(9) -0.004(10) -0.003(7)
C117 0.044(10) 0.065(7) 0.170(14) 0.014(9) -0.048(9) 0.003(6)
C127 0.054(8) 0.032(5) 0.111(10) 0.004(5) -0.022(8) 0.009(5)
C137 0.026(7) 0.034(5) 0.079(9) 0.007(5) -0.006(6) 0.005(5)
C147 0.031(7) 0.022(4) 0.054(7) 0.009(5) -0.008(5) -0.001(4)
C157 0.057(7) 0.008(4) 0.059(8) -0.003(4) 0.022(7) -0.001(5)
O18 0.033(4) 0.027(3) 0.072(4) -0.001(3) 0.004(3) -0.004(3)
N18 0.031(5) 0.036(4) 0.042(5) 0.006(4) -0.003(3) -0.004(4)
N28 0.037(5) 0.031(4) 0.060(5) 0.002(4) 0.006(4) -0.007(4)
N38 0.047(6) 0.027(4) 0.139(8) 0.002(4) 0.003(5) -0.009(4)
C18 0.034(6) 0.025(5) 0.074(7) -0.003(5) 0.012(5) -0.011(5)
C28 0.050(7) 0.022(5) 0.077(7) -0.006(5) 0.001(5) 0.007(5)
C38 0.038(6) 0.067(7) 0.070(7) 0.004(6) -0.020(5) 0.016(6)
C48 0.071(8) 0.037(6) 0.122(9) -0.008(6) -0.014(7) -0.012(6)
C58 0.059(8) 0.042(6) 0.081(8) 0.004(5) -0.019(6) 0.001(6)
C68 0.029(6) 0.048(6) 0.106(8) -0.002(6) 0.001(6) -0.002(6)
C78 0.041(7) 0.046(6) 0.143(10) 0.006(6) 0.009(6) 0.012(6)
C98 0.056(8) 0.042(6) 0.244(14) 0.015(8) -0.031(8) 0.004(6)
C108 0.045(8) 0.036(6) 0.317(17) 0.003(9) -0.014(9) -0.012(6)
C118 0.048(8) 0.031(6) 0.369(19) -0.033(9) 0.006(10) -0.011(6)
C128 0.038(7) 0.047(6) 0.175(11) -0.003(6) -0.010(7) -0.018(6)
C148 0.022(6) 0.035(5) 0.102(8) -0.004(5) 0.001(5) -0.008(5)
C158 0.046(7) 0.027(5) 0.102(8) -0.027(5) 0.020(6) -0.027(6)
O19 0.057(4) 0.030(3) 0.055(4) -0.001(3) 0.009(3) 0.002(3)
N19 0.055(6) 0.046(5) 0.037(5) -0.013(4) 0.015(4) -0.008(4)
N29 0.050(6) 0.038(4) 0.043(5) -0.009(4) 0.012(4) -0.016(4)
N39 0.044(6) 0.079(7) 0.135(8) -0.021(6) 0.037(6) -0.018(5)
C19 0.038(7) 0.070(7) 0.040(6) -0.022(5) -0.005(5) -0.013(6)
C29 0.032(6) 0.045(6) 0.075(7) -0.011(5) 0.007(5) -0.015(5)
C39 0.033(6) 0.076(7) 0.047(6) -0.002(5) -0.001(5) -0.011(6)
C49 0.050(7) 0.054(6) 0.092(8) -0.018(6) -0.017(6) -0.009(6)
C59 0.031(7) 0.100(8) 0.070(7) -0.026(6) 0.010(5) -0.031(6)
C69 0.058(8) 0.071(8) 0.075(8) -0.033(6) 0.003(6) -0.017(7)
C79 0.054(8) 0.036(6) 0.119(9) -0.037(6) 0.031(7) -0.014(6)
C89 0.077(9) 0.027(6) 0.144(10) 0.006(6) 0.048(8) -0.014(6)
C99 0.038(7) 0.050(6) 0.058(7) -0.015(5) 0.018(5) -0.021(6)
C109 0.119(11) 0.055(7) 0.256(16) -0.051(9) 0.108(10) -0.044(8)
C119 0.148(13) 0.040(7) 0.177(13) -0.028(7) 0.077(11) -0.051(9)
C129 0.073(9) 0.075(9) 0.149(11) -0.037(8) 0.035(9) -0.016(8)
C139 0.097(10) 0.055(7) 0.112(9) 0.010(7) 0.034(7) -0.050(8)
C149 0.071(9) 0.033(6) 0.138(10) -0.003(6) 0.040(8) -0.022(7)
C159 0.033(7) 0.045(6) 0.071(7) -0.005(5) 0.010(5) -0.008(5)
O1A 0.102(6) 0.062(4) 0.063(5) -0.002(4) -0.015(4) 0.019(4)
O2A 0.091(5) 0.086(5) 0.046(5) 0.009(4) -0.023(4) 0.044(4)
C1A 0.085(10) 0.044(7) 0.112(12) 0.028(8) -0.042(9) 0.021(6)
O1B 0.040(4) 0.042(3) 0.055(4) -0.003(3) -0.013(3) -0.005(3)
O2B 0.041(4) 0.028(3) 0.062(4) -0.009(3) -0.001(3) 0.006(3)
C1B 0.039(7) 0.045(6) 0.045(6) -0.007(5) 0.001(5) -0.007(5)
C2B 0.026(6) 0.057(6) 0.070(7) -0.014(5) -0.018(4) 0.010(4)
O1C 0.160(7) 0.053(4) 0.051(5) 0.021(3) 0.006(4) -0.014(4)
O2C 0.149(9) 0.034(5) 0.051(7) 0.001(4) 0.035(6) -0.006(5)
C2C 0.199(19) 0.164(17) 0.099(15) -0.019(12) 0.014(12) -0.098(15)
O1W 0.091(6) 0.127(6) 0.156(7) -0.054(5) -0.042(5) -0.002(5)

loop_
_atom_type_symbol
_atom_type_description
_atom_type_scat_dispersion_real
_atom_type_scat_dispersion_imag
_atom_type_scat_source
C C 0.0033 0.0016 'International Tables Vol C Tables 4.2.6.8 and 6.1.1.4'
H H 0.0000 0.0000 'International Tables Vol C Tables 4.2.6.8 and 6.1.1.4'
N N 0.0061 0.0033 'International Tables Vol C Tables 4.2.6.8 and 6.1.1.4'
O O 0.0106 0.0060 'International Tables Vol C Tables 4.2.6.8 and 6.1.1.4'
Co Co 0.3494 0.9721 'International Tables Vol C Tables 4.2.6.8 and 6.1.1.4'

loop_
_geom_angle_atom_site_label_1
_geom_angle_atom_site_label_2
_geom_angle_atom_site_label_3
_geom_angle
O1 Co1 O2 179.21(18)
O1 Co1 N16 87.8(2)
O2 Co1 N16 92.7(2)
O1 Co1 N19 92.1(2)
O2 Co1 N19 87.3(2)
N16 Co1 N19 93.5(2)
O1 Co1 O11 91.06(19)
O2 Co1 O11 88.40(19)
N16 Co1 O11 174.9(2)
N19 Co1 O11 91.5(2)
O1 Co1 O14 89.83(17)
O2 Co1 O14 90.66(19)
N16 Co1 O14 94.4(2)
N19 Co1 O14 171.9(2)
O11 Co1 O14 80.60(17)
O2 Co2 O13 99.2(2)
O2 Co2 O1A 101.0(2)
O13 Co2 O1A 85.2(2)
O2 Co2 N11 85.1(2)
O13 Co2 N11 93.6(2)
O1A Co2 N11 173.9(3)
O2 Co2 O3 81.53(18)
O13 Co2 O3 173.3(2)
O1A Co2 O3 88.1(2)
N11 Co2 O3 93.0(2)
O2 Co2 N21 158.5(2)
O13 Co2 N21 95.5(2)
O1A Co2 N21 95.7(3)
N11 Co2 N21 78.4(3)
O3 Co2 N21 85.7(2)
O14 Co3 O11 87.96(18)
O14 Co3 N12 100.8(2)
O11 Co3 N12 86.4(2)
O14 Co3 N13 87.5(2)
O11 Co3 N13 102.1(3)
N12 Co3 N13 168.3(3)
O14 Co3 N22 176.8(2)
O11 Co3 N22 90.2(2)
N12 Co3 N22 81.6(3)
N13 Co3 N22 90.3(3)
O14 Co3 N23 89.7(2)
O11 Co3 N23 176.7(2)
N12 Co3 N23 91.8(3)
N13 Co3 N23 80.1(3)
N22 Co3 N23 92.2(2)
O1B Co4 O1K 97.6(3)
O1B Co4 O12 85.4(2)
O1K Co4 O12 176.9(3)
O1B Co4 N14 172.4(2)
O1K Co4 N14 84.4(3)
O12 Co4 N14 92.7(2)
O1B Co4 O15 84.2(4)
O12 Co4 O15 162.5(4)
N14 Co4 O15 99.4(4)
O1B Co4 O1 98.12(19)
O1K Co4 O1 86.4(3)
O12 Co4 O1 92.60(17)
N14 Co4 O1 89.3(2)
O15 Co4 O1 75.0(3)
O1B Co4 N24 94.1(2)
O1K Co4 N24 74.2(3)
O12 Co4 N24 106.33(18)
N14 Co4 N24 79.3(3)
O15 Co4 N24 88.5(4)
O1 Co4 N24 158.25(18)
O18 Co5 O1 110.67(19)
O18 Co5 N1K 145.6(3)
O1 Co5 N1K 102.0(3)
O18 Co5 O15 170.5(4)
O1 Co5 O15 76.3(4)
O18 Co5 O2B 89.7(2)
O1 Co5 O2B 91.86(18)
N1K Co5 O2B 99.8(3)
O15 Co5 O2B 96.7(3)
O18 Co5 N25 94.3(3)
O1 Co5 N25 155.0(2)
O15 Co5 N25 78.9(5)
O2B Co5 N25 88.5(3)
O18 Co5 O16 88.59(19)
O1 Co5 O16 86.18(18)
N1K Co5 O16 83.2(3)
O15 Co5 O16 85.3(3)
O2B Co5 O16 176.73(18)
N25 Co5 O16 94.4(3)
O19 Co6 O16 96.11(19)
O19 Co6 N17 84.9(3)
O16 Co6 N17 94.7(2)
O19 Co6 N18 93.9(2)
O16 Co6 N18 84.2(2)
N17 Co6 N18 178.3(3)
O19 Co6 N28 89.6(2)
O16 Co6 N28 164.1(2)
N17 Co6 N28 100.6(3)
N18 Co6 N28 80.7(3)
O19 Co6 N27 162.3(2)
O16 Co6 N27 95.5(2)
N17 Co6 N27 80.9(3)
N18 Co6 N27 100.5(3)
N28 Co6 N27 82.8(2)
O17 Co7 O2 104.2(2)
O17 Co7 O1C 90.4(2)
O2 Co7 O1C 165.3(2)
O17 Co7 O2A 83.3(3)
O2 Co7 O2A 92.8(2)
O1C Co7 O2A 89.2(3)
O17 Co7 O19 92.0(2)
O2 Co7 O19 89.76(19)
O1C Co7 O19 89.4(2)
O2A Co7 O19 175.1(2)
O17 Co7 O3 172.9(2)
O2 Co7 O3 79.71(18)
O1C Co7 O3 85.7(2)
O2A Co7 O3 90.7(2)
O19 Co7 O3 93.9(2)
Co1 O1 Co5 117.55(19)
Co1 O1 Co4 117.4(2)
Co5 O1 Co4 98.31(18)
Co1 O1 H1 107.6
Co5 O1 H1 107.6
Co4 O1 H1 107.6
Co1 O2 Co2 122.4(2)
Co1 O2 Co7 114.0(2)
Co2 O2 Co7 98.28(19)
Co1 O2 H2 107.0
Co2 O2 H2 107.0
Co7 O2 H2 107.0
C1D O3 Co2 141.5(15)
C1D O3 Co7 117.4(15)
Co2 O3 Co7 89.5(2)
C1D O3 H3A 81.9
Co2 O3 H3A 113.6
Co7 O3 H3A 113.6
Co2 O3 H3B 113.8
Co7 O3 H3B 113.8
H3A O3 H3B 111.0
N11 O11 Co3 105.0(4)
N11 O11 Co1 112.1(4)
Co3 O11 Co1 95.2(2)
C141 N11 O11 116.6(7)
C141 N11 Co2 116.8(6)
O11 N11 Co2 126.6(5)
C151 N21 C11 107.6(6)
C151 N21 Co2 107.8(5)
C11 N21 Co2 144.7(5)
C71 N31 C61 112.3(6)
N21 C11 C21 116.2(6)
N21 C11 C61 124.6(6)
C21 C11 C61 119.2(7)
C31 C21 C11 120.3(7)
C31 C21 H21A 119.9
C11 C21 H21A 119.9
C21 C31 C41 120.0(8)
C21 C31 H31B 120.0
C41 C31 H31B 120.0
C51 C41 C31 119.5(9)
C51 C41 H41A 120.2
C31 C41 H41A 120.2
C41 C51 C61 122.8(8)
C41 C51 H51A 118.6
C61 C51 H51A 118.6
N31 C61 C51 119.8(7)
N31 C61 C11 122.6(7)
C51 C61 C11 117.5(7)
N31 C71 C151 121.8(7)
N31 C71 C81 127.4(6)
C151 C71 C81 110.8(7)
C131 C81 C91 118.2(7)
C131 C81 C71 109.6(6)
C91 C81 C71 132.2(6)
C81 C91 C101 118.6(7)
C81 C91 H91A 120.7
C101 C91 H91A 120.7
C111 C101 C91 120.5(8)
C111 C101 H10A 119.7
C91 C101 H10A 119.7
C101 C111 C121 121.2(7)
C101 C111 H11A 119.4
C121 C111 H11A 119.4
C131 C121 C111 118.2(6)
C131 C121 H12A 120.9
C111 C121 H12A 120.9
C121 C131 C81 123.2(7)
C121 C131 C141 130.2(6)
C81 C131 C141 106.6(7)
N11 C141 C131 139.2(7)
N11 C141 C151 112.1(7)
C131 C141 C151 108.6(5)
N21 C151 C71 131.2(8)
N21 C151 C141 124.3(6)
C71 C151 C141 104.5(7)
N12 O12 Co4 121.2(4)
O12 N12 C142 116.7(7)
O12 N12 Co3 133.2(5)
C142 N12 Co3 110.1(6)
C152 N22 C12 115.3(8)
C152 N22 Co3 103.3(6)
C12 N22 Co3 140.8(6)
C72 N32 C62 114.2(8)
N22 C12 C22 122.7(9)
N22 C12 C62 118.7(9)
C22 C12 C62 118.5(9)
C32 C22 C12 121.4(8)
C32 C22 H22A 119.3
C12 C22 H22A 119.3
C22 C32 C42 120.2(9)
C22 C32 H32B 119.9
C42 C32 H32B 119.9
C52 C42 C32 121.4(10)
C52 C42 H42A 119.3
C32 C42 H42A 119.3
C42 C52 C62 121.4(10)
C42 C52 H52A 119.3
C62 C52 H52A 119.3
N32 C62 C52 118.4(9)
N32 C62 C12 124.5(9)
C52 C62 C12 117.0(9)
N32 C72 C152 123.0(9)
N32 C72 C82 130.2(9)
C152 C72 C82 106.8(8)
C92 C82 C132 126.1(10)
C92 C82 C72 127.1(10)
C132 C82 C72 106.8(9)
C82 C92 C102 117.6(10)
C82 C92 H92A 121.2
C102 C92 H92A 121.2
C92 C102 C112 119.9(9)
C92 C102 H10B 120.0
C112 C102 H10B 120.0
C122 C112 C102 119.3(9)
C122 C112 H11B 120.3
C102 C112 H11B 120.3
C132 C122 C112 119.5(9)
C132 C122 H12C 120.2
C112 C122 H12C 120.2
C122 C132 C82 117.5(9)
C122 C132 C142 131.3(9)
C82 C132 C142 111.1(9)
N12 C142 C152 119.2(9)
N12 C142 C132 135.1(9)
C152 C142 C132 105.3(8)
N22 C152 C142 125.7(9)
N22 C152 C72 124.2(9)
C142 C152 C72 109.9(9)
N13 O13 Co2 120.4(5)
C143 N13 O13 115.3(7)
C143 N13 Co3 110.6(6)
O13 N13 Co3 133.6(6)
C153 N23 C13 115.6(8)
C153 N23 Co3 103.6(6)
C13 N23 Co3 140.8(6)
C73 N33 C63 114.9(8)
C23 C13 N23 121.3(9)
C23 C13 C63 120.6(9)
N23 C13 C63 118.2(9)
C33 C23 C13 122.9(9)
C33 C23 H23A 118.6
C13 C23 H23A 118.6
C23 C33 C43 118.3(9)
C23 C33 H33B 120.9
C43 C33 H33B 120.9
C33 C43 C53 121.6(9)
C33 C43 H43A 119.2
C53 C43 H43A 119.2
C43 C53 C63 120.3(10)
C43 C53 H53A 119.9
C63 C53 H53A 119.9
N33 C63 C53 119.1(10)
N33 C63 C13 124.7(9)
C53 C63 C13 116.2(9)
N33 C73 C153 122.4(9)
N33 C73 C83 132.0(9)
C153 C73 C83 105.6(9)
C93 C83 C133 121.3(10)
C93 C83 C73 129.2(10)
C133 C83 C73 109.5(9)
C83 C93 C103 118.2(10)
C83 C93 H93A 120.9
C103 C93 H93A 120.9
C93 C103 C113 118.7(10)
C93 C103 H10C 120.6
C113 C103 H10C 120.6
C123 C113 C103 125.5(10)
C123 C113 H11C 117.2
C103 C113 H11C 117.2
C133 C123 C113 115.2(10)
C133 C123 H12D 122.4
C113 C123 H12D 122.4
C123 C133 C83 120.9(10)
C123 C133 C143 131.3(10)
C83 C133 C143 107.7(9)
N13 C143 C153 118.5(9)
N13 C143 C133 134.2(9)
C153 C143 C133 107.3(9)
N23 C153 C143 126.2(9)
N23 C153 C73 124.0(9)
C143 C153 C73 109.8(9)
N14 O14 Co3 107.8(4)
N14 O14 Co1 113.3(4)
Co3 O14 Co1 96.22(19)
O14 N14 C144 121.0(6)
O14 N14 Co4 124.5(5)
C144 N14 Co4 114.0(5)
C154 N24 C14 114.3(7)
C154 N24 Co4 103.9(5)
C14 N24 Co4 138.6(6)
C74 N34 C64 112.5(7)
N24 C14 C24 121.9(8)
N24 C14 C64 120.0(8)
C24 C14 C64 117.9(8)
C34 C24 C14 122.4(8)
C34 C24 H24A 118.8
C14 C24 H24A 118.8
C24 C34 C44 119.5(8)
C24 C34 H34B 120.3
C44 C34 H34B 120.3
C54 C44 C34 120.5(8)
C54 C44 H44A 119.8
C34 C44 H44A 119.8
C44 C54 C64 119.1(8)
C44 C54 H54A 120.5
C64 C54 H54A 120.5
N34 C64 C14 124.5(8)
N34 C64 C54 114.9(9)
C14 C64 C54 120.6(8)
N34 C74 C154 124.2(8)
N34 C74 C84 131.8(8)
C154 C74 C84 104.0(7)
C94 C84 C134 121.4(8)
C94 C84 C74 127.8(8)
C134 C84 C74 110.8(7)
C84 C94 C104 113.9(9)
C84 C94 H94A 123.1
C104 C94 H94A 123.1
C114 C104 C94 128.0(9)
C114 C104 H10D 116.0
C94 C104 H10D 116.0
C104 C114 C124 115.7(8)
C104 C114 H11D 122.1
C124 C114 H11D 122.1
C134 C124 C114 119.6(8)
C134 C124 H12E 120.2
C114 C124 H12E 120.2
C124 C134 C84 121.4(8)
C124 C134 C144 131.9(8)
C84 C134 C144 106.7(8)
N14 C144 C154 117.0(8)
N14 C144 C134 135.9(7)
C154 C144 C134 107.0(7)
N24 C154 C74 124.3(7)
N24 C154 C144 124.5(8)
C74 C154 C144 111.0(8)
O15 N15 C145 99.3(12)
N15 O15 Co4 110.0(11)
N15 O15 Co5 152.2(12)
Co4 O15 Co5 97.2(5)
C155 N25 C15 107.3(6)
C155 N25 Co5 124.1(6)
C15 N25 Co5 128.5(5)
C75 N35 C65 112.1(6)
N25 C15 C25 116.3(7)
N25 C15 C65 124.6(6)
C25 C15 C65 119.0(7)
C35 C25 C15 120.3(7)
C35 C25 H25A 119.8
C15 C25 H25A 119.8
C25 C35 C45 120.1(8)
C25 C35 H35B 119.9
C45 C35 H35B 119.9
C55 C45 C35 119.6(9)
C55 C45 H45A 120.2
C35 C45 H45A 120.2
C45 C55 C65 122.9(8)
C45 C55 H55A 118.5
C65 C55 H55A 118.5
N35 C65 C55 119.8(7)
N35 C65 C15 122.6(7)
C55 C65 C15 117.6(7)
N35 C75 C155 121.7(7)
N35 C75 C85 127.4(6)
C155 C75 C85 110.8(7)
C135 C85 C95 118.1(7)
C135 C85 C75 109.6(6)
C95 C85 C75 132.2(6)
C85 C95 C105 118.5(7)
C85 C95 H95A 120.7
C105 C95 H95A 120.7
C115 C105 C95 120.5(8)
C115 C105 H10E 119.8
C95 C105 H10E 119.8
C105 C115 C125 121.2(7)
C105 C115 H11E 119.4
C125 C115 H11E 119.4
C135 C125 C115 118.2(6)
C135 C125 H12F 120.9
C115 C125 H12F 120.9
C125 C135 C85 123.2(7)
C125 C135 C145 130.3(6)
C85 C135 C145 106.5(7)
C135 C145 C155 108.6(5)
C135 C145 N15 117.8(8)
C155 C145 N15 133.6(8)
N25 C155 C75 131.1(8)
N25 C155 C145 124.5(6)
C75 C155 C145 104.4(7)
N1K O1K Co4 119.6(9)
C14K N1K O1K 133.6(10)
C14K N1K Co5 124.9(9)
O1K N1K Co5 101.1(8)
C15K N025 C1K 107.5(6)
C7K N035 C6K 112.3(6)
N025 C1K C2K 116.2(6)
N025 C1K C6K 124.6(6)
C2K C1K C6K 119.1(7)
C3K C2K C1K 120.3(7)
C3K C2K H2KA 119.9
C1K C2K H2KA 119.9
C2K C3K C4K 120.1(8)
C2K C3K H3KA 119.9
C4K C3K H3KA 119.9
C5K C4K C3K 119.7(9)
C5K C4K H4KA 120.2
C3K C4K H4KA 120.2
C4K C5K C6K 122.9(8)
C4K C5K H5KA 118.6
C6K C5K H5KA 118.6
N035 C6K C5K 119.8(7)
N035 C6K C1K 122.7(7)
C5K C6K C1K 117.5(7)
N035 C7K C15K 121.7(7)
N035 C7K C8K 127.4(6)
C15K C7K C8K 110.8(7)
C9K C8K C13K 118.1(7)
C9K C8K C7K 132.2(6)
C13K C8K C7K 109.6(6)
C8K C9K C10K 118.6(7)
C8K C9K H9KA 120.7
C10K C9K H9KA 120.7
C11K C10K C9K 120.5(8)
C11K C10K H10F 119.7
C9K C10K H10F 119.7
C10K C11K C12K 121.1(7)
C10K C11K H11F 119.4
C12K C11K H11F 119.4
C13K C12K C11K 118.2(6)
C13K C12K H12G 120.9
C11K C12K H12G 120.9
C12K C13K C8K 123.3(7)
C12K C13K C14K 130.1(6)
C8K C13K C14K 106.5(7)
N1K C14K C13K 128.7(9)
N1K C14K C15K 122.6(9)
C13K C14K C15K 108.6(5)
N025 C15K C7K 131.3(8)
N025 C15K C14K 124.2(6)
C7K C15K C14K 104.4(7)
N16 O16 Co6 108.7(4)
N16 O16 Co5 116.1(4)
Co6 O16 Co5 117.1(2)
C146 N16 O16 113.6(6)
C146 N16 Co1 137.9(6)
O16 N16 Co1 108.1(5)
C156 N26 C16 115.9(8)
C76 N36 C66 114.4(7)
C26 C16 N26 117.9(9)
C26 C16 C66 122.7(9)
N26 C16 C66 119.1(9)
C36 C26 C16 117.8(9)
C36 C26 H26B 121.1
C16 C26 H26B 121.1
C26 C36 C46 120.3(9)
C26 C36 H36B 119.9
C46 C36 H36B 119.9
C56 C46 C36 122.8(9)
C56 C46 H46A 118.6
C36 C46 H46A 118.6
C46 C56 C66 118.8(9)
C46 C56 H56A 120.6
C66 C56 H56A 120.6
N36 C66 C16 123.5(8)
N36 C66 C56 119.0(9)
C16 C66 C56 117.5(9)
N36 C76 C156 123.5(8)
N36 C76 C86 127.1(8)
C156 C76 C86 109.1(8)
C96 C86 C136 119.9(8)
C96 C86 C76 131.7(9)
C136 C86 C76 108.4(8)
C86 C96 C106 119.5(8)
C86 C96 H96A 120.2
C106 C96 H96A 120.2
C116 C106 C96 119.8(8)
C116 C106 H10G 120.1
C96 C106 H10G 120.1
C106 C116 C126 122.2(8)
C106 C116 H11G 118.9
C126 C116 H11G 118.9
C116 C126 C136 119.8(8)
C116 C126 H12H 120.1
C136 C126 H12H 120.1
C126 C136 C86 118.9(7)
C126 C136 C146 133.1(8)
C86 C136 C146 107.9(8)
N16 C146 C136 130.4(8)
N16 C146 C156 123.8(8)
C136 C146 C156 105.7(8)
N26 C156 C76 123.4(8)
N26 C156 C146 127.8(8)
C76 C156 C146 108.7(8)
N17 O17 Co7 115.1(5)
C147 N17 O17 118.8(8)
C147 N17 Co6 111.7(6)
O17 N17 Co6 128.6(5)
C157 N27 C17 116.4(8)
C157 N27 Co6 102.7(6)
C17 N27 Co6 140.8(6)
C77 N37 C67 114.8(8)
C27 C17 N27 122.5(8)
C27 C17 C67 120.2(9)
N27 C17 C67 117.4(9)
C37 C27 C17 119.5(9)
C37 C27 H27A 120.3
C17 C27 H27A 120.3
C27 C37 C47 124.2(10)
C27 C37 H37B 117.9
C47 C37 H37B 117.9
C57 C47 C37 119.3(11)
C57 C47 H47A 120.3
C37 C47 H47A 120.3
C47 C57 C67 121.1(10)
C47 C57 H57A 119.5
C67 C57 H57A 119.5
N37 C67 C57 120.3(10)
N37 C67 C17 124.0(9)
C57 C67 C17 115.6(10)
N37 C77 C157 123.1(10)
N37 C77 C87 130.2(10)
C157 C77 C87 106.6(9)
C97 C87 C137 122.1(10)
C97 C87 C77 129.5(12)
C137 C87 C77 108.3(9)
C87 C97 C107 118.9(12)
C87 C97 H97A 120.5
C107 C97 H97A 120.5
C117 C107 C97 118.9(14)
C117 C107 H10H 120.5
C97 C107 H10H 120.5
C107 C117 C127 123.4(13)
C107 C117 H11H 118.3
C127 C117 H11H 118.3
C137 C127 C117 116.7(10)
C137 C127 H12I 121.6
C117 C127 H12I 121.6
C127 C137 C87 120.0(10)
C127 C137 C147 130.1(11)
C87 C137 C147 109.8(9)
N17 C147 C157 117.6(9)
N17 C147 C137 136.6(9)
C157 C147 C137 105.9(8)
N27 C157 C77 124.3(9)
N27 C157 C147 126.6(8)
C77 C157 C147 109.2(10)
N18 O18 Co5 119.6(4)
O18 N18 C148 117.2(6)
O18 N18 Co6 129.9(5)
C148 N18 Co6 112.5(5)
C158 N28 C18 114.7(8)
C158 N28 Co6 103.1(5)
C18 N28 Co6 142.0(6)
C78 N38 C68 108.9(8)
N28 C18 C28 119.5(8)
N28 C18 C68 120.6(8)
C28 C18 C68 119.9(8)
C38 C28 C18 120.2(8)
C38 C28 H28A 119.9
C18 C28 H28A 119.9
C28 C38 C48 119.7(8)
C28 C38 H38B 120.2
C48 C38 H38B 120.2
C58 C48 C38 121.1(8)
C58 C48 H48A 119.4
C38 C48 H48A 119.4
C48 C58 C68 118.6(9)
C48 C58 H58A 120.7
C68 C58 H58A 120.7
N38 C68 C18 125.8(8)
N38 C68 C58 113.6(9)
C18 C68 C58 120.4(9)
N38 C78 C158 124.9(9)
N38 C78 C88 126.0(10)
C158 C78 C88 109.1(9)
C98 C88 C138 117.2(10)
C98 C88 C78 134.7(10)
C138 C88 C78 108.0(10)
C108 C98 C88 120.5(9)
C108 C98 H98A 119.8
C88 C98 H98A 119.8
C98 C108 C118 121.0(10)
C98 C108 H10I 119.5
C118 C108 H10I 119.5
C128 C118 C108 120.7(10)
C128 C118 H11I 119.6
C108 C118 H11I 119.6
C118 C128 C138 119.3(9)
C118 C128 H12J 120.3
C138 C128 H12J 120.3
C128 C138 C148 132.9(9)
C128 C138 C88 121.0(10)
C148 C138 C88 106.0(9)
N18 C148 C138 134.5(8)
N18 C148 C158 114.2(8)
C138 C148 C158 111.1(8)
N28 C158 C78 124.9(9)
N28 C158 C148 129.3(8)
C78 C158 C148 105.8(9)
N19 O19 Co6 110.4(4)
N19 O19 Co7 116.1(4)
Co6 O19 Co7 117.2(2)
C159 N19 O19 115.3(6)
C159 N19 Co1 137.3(6)
O19 N19 Co1 107.0(5)
C99 N29 C19 115.9(8)
C79 N39 C69 117.1(9)
C29 C19 N29 120.5(9)
C29 C19 C69 117.0(9)
N29 C19 C69 122.5(9)
C19 C29 C39 121.1(8)
C19 C29 H29B 119.4
C39 C29 H29B 119.4
C29 C39 C49 121.3(8)
C29 C39 H39B 119.4
C49 C39 H39B 119.4
C59 C49 C39 118.9(9)
C59 C49 H49A 120.6
C39 C49 H49A 120.6
C49 C59 C69 121.5(9)
C49 C59 H59A 119.2
C69 C59 H59A 119.2
C59 C69 N39 121.8(10)
C59 C69 C19 120.1(9)
N39 C69 C19 118.0(10)
N39 C79 C99 123.6(8)
N39 C79 C89 128.5(10)
C99 C79 C89 107.6(9)
C149 C89 C109 119.9(9)
C149 C89 C79 110.9(10)
C109 C89 C79 129.2(11)
N29 C99 C79 122.6(8)
N29 C99 C159 128.6(8)
C79 C99 C159 108.8(8)
C119 C109 C89 114.1(11)
C119 C109 H10J 122.9
C89 C109 H10J 122.9
C129 C119 C109 124.3(10)
C129 C119 H11J 117.8
C109 C119 H11J 117.8
C139 C129 C119 121.0(11)
C139 C129 H12K 119.5
C119 C129 H12K 119.5
C129 C139 C149 117.4(10)
C129 C139 H13B 121.3
C149 C139 H13B 121.3
C139 C149 C89 123.2(9)
C139 C149 C159 128.9(11)
C89 C149 C159 107.7(9)
N19 C159 C149 129.2(8)
N19 C159 C99 124.9(8)
C149 C159 C99 105.0(8)
C1A O1A Co2 123.5(7)
C1A O2A Co7 127.2(7)
O2A C1A O1A 130.6(10)
O2A C1A C2A 117.0(11)
O1A C1A C2A 111.7(11)
C1A C2A H2AA 109.5
C1A C2A H2AB 109.5
H2AA C2A H2AB 109.5
C1A C2A H2AC 109.5
H2AA C2A H2AC 109.5
H2AB C2A H2AC 109.5
C1B O1B Co4 130.9(5)
C1B O2B Co5 124.6(5)
O1B C1B O2B 125.0(8)
O1B C1B C2B 116.2(7)
O2B C1B C2B 118.8(8)
C1B C2B H2BA 109.5
C1B C2B H2BB 109.5
H2BA C2B H2BB 109.5
C1B C2B H2BC 109.5
H2BA C2B H2BC 109.5
H2BB C2B H2BC 109.5
C1C O1C Co7 118.0(8)
O2C C1C O1C 138.9(14)
O2C C1C C2C 115.8(14)
O1C C1C C2C 105.3(13)
C1C C2C H2C1 108.9
C1C C2C H2C2 109.7
H2C1 C2C H2C2 109.5
C1C C2C H2C3 109.8
H2C1 C2C H2C3 109.5
H2C2 C2C H2C3 109.5
O3 C1D H1D1 113.6
H3B C1D H1D1 106.6
O3 C1D H1D2 100.9
H3B C1D H1D2 81.1
H1D1 C1D H1D2 109.5
O3 C1D H1D3 113.5
H3B C1D H1D3 135.7
H1D1 C1D H1D3 109.5
H1D2 C1D H1D3 109.5

loop_
_geom_bond_atom_site_label_1
_geom_bond_atom_site_label_2
_geom_bond_distance
Co1 O1 2.034(4)
Co1 O2 2.037(5)
Co1 N16 2.155(6)
Co1 N19 2.197(7)
Co1 O11 2.198(5)
Co1 O14 2.247(5)
Co2 O2 2.039(4)
Co2 O13 2.043(5)
Co2 O1A 2.056(6)
Co2 N11 2.107(7)
Co2 O3 2.166(5)
Co2 N21 2.198(6)
Co3 O14 2.027(5)
Co3 O11 2.113(5)
Co3 N12 2.143(7)
Co3 N13 2.153(7)
Co3 N22 2.241(6)
Co3 N23 2.255(6)
Co4 O1B 2.019(5)
Co4 O1K 2.038(11)
Co4 O12 2.066(5)
Co4 N14 2.083(6)
Co4 O15 2.083(14)
Co4 O1 2.101(4)
Co4 N24 2.283(6)
Co5 O18 2.004(5)
Co5 O1 2.036(4)
Co5 N1K 2.069(8)
Co5 O15 2.089(12)
Co5 O2B 2.090(5)
Co5 N25 2.223(6)
Co5 O16 2.244(5)
Co6 O19 2.057(5)
Co6 O16 2.071(4)
Co6 N17 2.132(7)
Co6 N18 2.138(6)
Co6 N28 2.240(6)
Co6 N27 2.258(7)
Co7 O17 2.026(6)
Co7 O2 2.053(4)
Co7 O1C 2.081(5)
Co7 O2A 2.082(7)
Co7 O19 2.110(5)
Co7 O3 2.229(5)
O1 H1 0.8400
O2 H2 0.8400
O3 C1D 1.68(4)
O3 H3A 0.8501
O3 H3B 0.8499
O11 N11 1.352(7)
N11 C141 1.312(7)
N21 C151 1.297(7)
N21 C11 1.398(9)
N31 C71 1.333(8)
N31 C61 1.385(7)
C11 C21 1.422(8)
C11 C61 1.435(8)
C21 C31 1.388(9)
C21 H21A 0.9500
C31 C41 1.394(9)
C31 H31B 0.9500
C41 C51 1.375(8)
C41 H41A 0.9500
C51 C61 1.392(9)
C51 H51A 0.9500
C71 C151 1.416(7)
C71 C81 1.423(9)
C81 C131 1.406(7)
C81 C91 1.407(8)
C91 C101 1.436(8)
C91 H91A 0.9500
C101 C111 1.370(8)
C101 H10A 0.9500
C111 C121 1.399(8)
C111 H11A 0.9500
C121 C131 1.373(8)
C121 H12A 0.9500
C131 C141 1.459(8)
C141 C151 1.494(9)
O12 N12 1.316(6)
N12 C142 1.332(8)
N22 C152 1.347(9)
N22 C12 1.396(9)
N32 C72 1.322(9)
N32 C62 1.385(10)
C12 C22 1.419(10)
C12 C62 1.454(10)
C22 C32 1.353(10)
C22 H22A 0.9500
C32 C42 1.395(10)
C32 H32B 0.9500
C42 C52 1.352(11)
C42 H42A 0.9500
C52 C62 1.425(11)
C52 H52A 0.9500
C72 C152 1.433(10)
C72 C82 1.474(11)
C82 C92 1.349(10)
C82 C132 1.392(10)
C92 C102 1.349(10)
C92 H92A 0.9500
C102 C112 1.451(10)
C102 H10B 0.9500
C112 C122 1.413(9)
C112 H11B 0.9500
C122 C132 1.359(10)
C122 H12C 0.9500
C132 C142 1.453(10)
C142 C152 1.428(10)
O13 N13 1.333(7)
N13 C143 1.309(9)
N23 C153 1.308(9)
N23 C13 1.420(9)
N33 C73 1.298(9)
N33 C63 1.379(9)
C13 C23 1.370(10)
C13 C63 1.422(10)
C23 C33 1.349(9)
C23 H23A 0.9500
C33 C43 1.381(11)
C33 H33B 0.9500
C43 C53 1.384(11)
C43 H43A 0.9500
C53 C63 1.421(10)
C53 H53A 0.9500
C73 C153 1.451(10)
C73 C83 1.452(11)
C83 C93 1.373(11)
C83 C133 1.440(11)
C93 C103 1.388(11)
C93 H93A 0.9500
C103 C113 1.388(11)
C103 H10C 0.9500
C113 C123 1.382(11)
C113 H11C 0.9500
C123 C133 1.377(10)
C123 H12D 0.9500
C133 C143 1.445(11)
C143 C153 1.439(10)
O14 N14 1.325(6)
N14 C144 1.326(8)
N24 C154 1.320(8)
N24 C14 1.373(8)
N34 C74 1.295(8)
N34 C64 1.388(9)
C14 C24 1.409(10)
C14 C64 1.420(9)
C24 C34 1.379(9)
C24 H24A 0.9500
C34 C44 1.437(9)
C34 H34B 0.9500
C44 C54 1.381(10)
C44 H44A 0.9500
C54 C64 1.449(9)
C54 H54A 0.9500
C74 C154 1.424(9)
C74 C84 1.475(10)
C84 C94 1.382(9)
C84 C134 1.416(9)
C94 C104 1.395(10)
C94 H94A 0.9500
C104 C114 1.375(10)
C104 H10D 0.9500
C114 C124 1.411(9)
C114 H11D 0.9500
C124 C134 1.372(9)
C124 H12E 0.9500
C134 C144 1.455(9)
C144 C154 1.437(9)
N15 O15 1.236(16)
N15 C145 1.531(14)
N25 C155 1.298(7)
N25 C15 1.399(9)
N35 C75 1.333(8)
N35 C65 1.386(7)
C15 C25 1.422(8)
C15 C65 1.436(8)
C25 C35 1.388(9)
C25 H25A 0.9500
C35 C45 1.394(9)
C35 H35B 0.9500
C45 C55 1.375(8)
C45 H45A 0.9500
C55 C65 1.392(9)
C55 H55A 0.9500
C75 C155 1.416(7)
C75 C85 1.423(9)
C85 C135 1.407(7)
C85 C95 1.407(8)
C95 C105 1.436(8)
C95 H95A 0.9500
C105 C115 1.370(8)
C105 H10E 0.9500
C115 C125 1.400(8)
C115 H11E 0.9500
C125 C135 1.373(8)
C125 H12F 0.9500
C135 C145 1.459(8)
C145 C155 1.494(9)
O1K N1K 1.393(16)
N1K C14K 1.161(11)
N025 C15K 1.297(7)
N025 C1K 1.399(9)
N035 C7K 1.334(8)
N035 C6K 1.385(7)
C1K C2K 1.423(8)
C1K C6K 1.436(8)
C2K C3K 1.388(9)
C2K H2KA 0.9500
C3K C4K 1.394(9)
C3K H3KA 0.9500
C4K C5K 1.374(8)
C4K H4KA 0.9500
C5K C6K 1.392(9)
C5K H5KA 0.9500
C7K C15K 1.416(7)
C7K C8K 1.423(9)
C8K C9K 1.407(8)
C8K C13K 1.407(7)
C9K C10K 1.436(8)
C9K H9KA 0.9500
C10K C11K 1.370(8)
C10K H10F 0.9500
C11K C12K 1.399(8)
C11K H11F 0.9500
C12K C13K 1.373(8)
C12K H12G 0.9500
C13K C14K 1.459(8)
C14K C15K 1.494(9)
O16 N16 1.382(7)
N16 C146 1.315(8)
N26 C156 1.310(8)
N26 C16 1.406(9)
N36 C76 1.317(8)
N36 C66 1.377(9)
C16 C26 1.404(10)
C16 C66 1.408(10)
C26 C36 1.364(10)
C26 H26B 0.9500
C36 C46 1.394(10)
C36 H36B 0.9500
C46 C56 1.365(10)
C46 H46A 0.9500
C56 C66 1.413(10)
C56 H56A 0.9500
C76 C156 1.406(9)
C76 C86 1.448(9)
C86 C96 1.385(9)
C86 C136 1.433(9)
C96 C106 1.423(9)
C96 H96A 0.9500
C106 C116 1.352(9)
C106 H10G 0.9500
C116 C126 1.387(8)
C116 H11G 0.9500
C126 C136 1.396(9)
C126 H12H 0.9500
C136 C146 1.481(9)
C146 C156 1.482(10)
O17 N17 1.316(8)
N17 C147 1.306(9)
N27 C157 1.327(9)
N27 C17 1.399(9)
N37 C77 1.296(10)
N37 C67 1.392(10)
C17 C27 1.368(10)
C17 C67 1.472(10)
C27 C37 1.327(9)
C27 H27A 0.9500
C37 C47 1.378(10)
C37 H37B 0.9500
C47 C57 1.344(11)
C47 H47A 0.9500
C57 C67 1.439(11)
C57 H57A 0.9500
C77 C157 1.441(10)
C77 C87 1.479(12)
C87 C97 1.365(11)
C87 C137 1.396(10)
C97 C107 1.414(13)
C97 H97A 0.9500
C107 C117 1.355(12)
C107 H10H 0.9500
C117 C127 1.418(11)
C117 H11H 0.9500
C127 C137 1.393(11)
C127 H12I 0.9500
C137 C147 1.469(10)
C147 C157 1.453(10)
O18 N18 1.315(6)
N18 C148 1.324(8)
N28 C158 1.277(9)
N28 C18 1.361(8)
N38 C78 1.347(9)
N38 C68 1.393(9)
C18 C28 1.379(9)
C18 C68 1.406(10)
C28 C38 1.378(9)
C28 H28A 0.9500
C38 C48 1.440(10)
C38 H38B 0.9500
C48 C58 1.344(10)
C48 H48A 0.9500
C58 C68 1.434(10)
C58 H58A 0.9500
C78 C158 1.413(10)
C78 C88 1.486(12)
C88 C98 1.397(11)
C88 C138 1.449(10)
C98 C108 1.362(10)
C98 H98A 0.9500
C108 C118 1.400(10)
C108 H10I 0.9500
C118 C128 1.363(11)
C118 H11I 0.9500
C128 C138 1.378(10)
C128 H12J 0.9500
C138 C148 1.431(10)
C148 C158 1.475(10)
O19 N19 1.374(7)
N19 C159 1.301(9)
N29 C99 1.304(8)
N29 C19 1.397(9)
N39 C79 1.323(10)
N39 C69 1.395(10)
C19 C29 1.364(9)
C19 C69 1.463(11)
C29 C39 1.393(9)
C29 H29B 0.9500
C39 C49 1.394(9)
C39 H39B 0.9500
C49 C59 1.356(10)
C49 H49A 0.9500
C59 C69 1.375(10)
C59 H59A 0.9500
C79 C99 1.435(10)
C79 C89 1.448(11)
C89 C149 1.425(12)
C89 C109 1.429(11)
C99 C159 1.512(10)
C109 C119 1.405(13)
C109 H10J 0.9500
C119 C129 1.396(13)
C119 H11J 0.9500
C129 C139 1.364(11)
C129 H12K 0.9500
C139 C149 1.372(11)
C139 H13B 0.9500
C149 C159 1.499(11)
O1A C1A 1.259(11)
O2A C1A 1.220(11)
C1A C2A 1.538(13)
C2A H2AA 0.9800
C2A H2AB 0.9800
C2A H2AC 0.9800
O1B C1B 1.254(8)
O2B C1B 1.262(8)
C1B C2B 1.499(9)
C2B H2BA 0.9800
C2B H2BB 0.9800
C2B H2BC 0.9800
O1C C1C 1.257(16)
O2C C1C 1.247(15)
C1C C2C 1.613(13)
C2C H2C1 0.9800
C2C H2C2 0.9800
C2C H2C3 0.9800
C1D H3B 1.0598
C1D H1D1 0.9800
C1D H1D2 0.9800
C1D H1D3 0.9800
O1M C1M 1.471(13)
O1M H1M 0.8400
O1M H9M2 0.8918
O1M H9M3 0.8556
C1M H1M1 0.9800
C1M H1M2 0.9800
C1M H1M3 0.9800
C1M H9M2 1.1176
O9M C9M 1.507(15)
O9M H1M3 0.3210
O9M H9M 0.8400
C9M H9M1 0.9800
C9M H9M2 0.9800
C9M H9M3 0.9800
O2M C2M 1.528(11)
O2M H2M 0.8400
C2M H2M1 0.9800
C2M H2M2 0.9800
C2M H2M3 0.9800
O3M C3M 1.438(11)
O3M H3M 0.8400
C3M H3M1 0.9800
C3M H3M2 0.9800
C3M H3M3 0.9800
C4M O4M 1.459(17)
C4M H4M1 0.9800
C4M H4M2 0.9800
C4M H4M3 0.9800
O4M H4M 0.8400
O5M C5M 1.469(14)
O5M H5M 0.8400
C5M H5M1 0.9800
C5M H5M2 0.9800
C5M H5M3 0.9800
O6M H6M 0.8400
O6M H8M 0.8982
C6M H6M1 0.9800
C6M H6M2 0.9800
C6M H6M3 0.9800
O7M C7M 1.382(15)
O7M H7M 0.8400
C7M H7M1 0.9800
C7M H7M2 0.9800
C7M H7M3 0.9800
O8M C8M 1.373(16)
O8M H8M 0.8400
C8M H8M1 0.9800
C8M H8M2 0.9800
C8M H8M3 0.9800

loop_
_geom_hbond_atom_site_label_D
_geom_hbond_atom_site_label_H
_geom_hbond_atom_site_label_A
_geom_hbond_distance_DH
_geom_hbond_distance_HA
_geom_hbond_distance_DA
_geom_hbond_angle_DHA
_geom_hbond_site_symmetry_A
O1 H1 N29 0.84 2.04 2.807(7) 150.6 .
O2 H2 N26 0.84 1.98 2.770(8) 155.8 .
O3 H3A O3M 0.85 2.10 2.717(10) 129.4 .
C21 H21A O1A 0.95 2.49 3.325(10) 146.3 .
C21 H21A O6W 0.95 2.35 3.08(3) 132.9 .
C22 H22A O13 0.95 2.39 3.295(10) 158.8 .
C22 H22A N13 0.95 2.41 3.224(10) 143.8 .
C23 H23A O12 0.95 2.42 3.367(10) 172.3 .
C23 H23A N12 0.95 2.51 3.302(10) 141.4 .
C24 H24A O1B 0.95 2.53 3.301(9) 138.4 .
C25 H25A O18 0.95 2.07 2.852(11) 138.8 .
C26 H26B O13 0.95 2.49 3.407(10) 162.7 .
C28 H28A N17 0.95 2.68 3.513(10) 147.4 .
C2A H2AA O6W 0.98 2.52 3.21(3) 127.3 .
C2A H2AB O9M 0.98 2.46 3.29(2) 141.7 2_656
C1D H1D3 O2W 0.98 2.29 2.86(4) 116.3 .
O1M H1M O1C 0.84 2.42 3.055(15) 133.0 2_656
C1M H1M1 O2A 0.98 1.94 2.709(16) 133.3 2_656
C1M H1M2 O5W 0.98 2.13 2.84(4) 128.5 .
O9M H1M3 O1M 0.32 1.85 2.12(2) 145.7 .
O9M H1M3 O2A 0.32 2.69 2.80(2) 107.2 2_656
O2M H2M O1W 0.84 2.27 2.896(9) 131.1 2_666
C2M H2M1 O7W 0.98 1.98 2.63(3) 120.8 .
O3M H3M O2W 0.84 1.99 2.822(12) 168.5 .
C3M H3M1 O3W 0.98 2.14 2.73(3) 117.3 2_556
C4M H4M2 O7M 0.98 1.39 2.32(3) 154.8 .
O6M H6M N39 0.84 2.18 2.95(2) 151.7 1_655
C6M H6M3 O7W 0.98 2.50 3.15(5) 124.2 .
O7M H7M O5M 0.84 2.55 3.01(2) 115.4 .
O7M H7M O5W 0.84 2.12 2.91(4) 155.4 2_666
O7M H7M O6W 0.84 2.21 3.03(3) 165.0 2_666

loop_
_geom_torsion_atom_site_label_1
_geom_torsion_atom_site_label_2
_geom_torsion_atom_site_label_3
_geom_torsion_atom_site_label_4
_geom_torsion
Co3 O11 N11 C141 106.1(6)
Co1 O11 N11 C141 -151.8(5)
Co3 O11 N11 Co2 -73.4(5)
Co1 O11 N11 Co2 28.7(6)
C151 N21 C11 C21 179.5(8)
Co2 N21 C11 C21 1.7(16)
C151 N21 C11 C61 0.4(13)
Co2 N21 C11 C61 -177.4(8)
N21 C11 C21 C31 -176.4(9)
C61 C11 C21 C31 2.7(15)
C11 C21 C31 C41 -6.5(15)
C21 C31 C41 C51 9.7(17)
C31 C41 C51 C61 -9.5(18)
C71 N31 C61 C51 -177.4(9)
C71 N31 C61 C11 0.1(14)
C41 C51 C61 N31 -176.7(11)
C41 C51 C61 C11 5.6(16)
N21 C11 C61 N31 -0.7(16)
C21 C11 C61 N31 -179.7(9)
N21 C11 C61 C51 176.9(9)
C21 C11 C61 C51 -2.2(15)
C61 N31 C71 C151 0.6(12)
C61 N31 C71 C81 -177.2(9)
N31 C71 C81 C131 178.1(8)
C151 C71 C81 C131 0.1(10)
N31 C71 C81 C91 -1.7(16)
C151 C71 C81 C91 -179.7(9)
C131 C81 C91 C101 1.3(13)
C71 C81 C91 C101 -178.9(10)
C81 C91 C101 C111 -0.2(15)
C91 C101 C111 C121 -1.4(15)
C101 C111 C121 C131 1.8(13)
C111 C121 C131 C81 -0.5(13)
C111 C121 C131 C141 179.4(8)
C91 C81 C131 C121 -1.0(13)
C71 C81 C131 C121 179.2(8)
C91 C81 C131 C141 179.1(8)
C71 C81 C131 C141 -0.8(10)
O11 N11 C141 C131 3.1(14)
Co2 N11 C141 C131 -177.4(9)
O11 N11 C141 C151 -171.9(6)
Co2 N11 C141 C151 7.6(9)
C121 C131 C141 N11 6.1(17)
C81 C131 C141 N11 -174.0(10)
C121 C131 C141 C151 -178.8(8)
C81 C131 C141 C151 1.1(9)
C11 N21 C151 C71 0.4(13)
Co2 N21 C151 C71 179.0(8)
C11 N21 C151 C141 176.4(8)
Co2 N21 C151 C141 -5.0(10)
N31 C71 C151 N21 -1.0(15)
C81 C71 C151 N21 177.1(9)
N31 C71 C151 C141 -177.5(8)
C81 C71 C151 C141 0.6(9)
N11 C141 C151 N21 -1.4(12)
C131 C141 C151 N21 -177.9(8)
N11 C141 C151 C71 175.5(7)
C131 C141 C151 C71 -1.0(9)
Co4 O12 N12 C142 -173.4(5)
Co4 O12 N12 Co3 7.0(8)
C152 N22 C12 C22 -179.7(7)
Co3 N22 C12 C22 10.9(12)
C152 N22 C12 C62 -0.7(9)
Co3 N22 C12 C62 -170.0(6)
N22 C12 C22 C32 -179.5(7)
C62 C12 C22 C32 1.5(11)
C12 C22 C32 C42 -1.3(13)
C22 C32 C42 C52 1.4(14)
C32 C42 C52 C62 -1.8(14)
C72 N32 C62 C52 -178.7(7)
C72 N32 C62 C12 -1.4(11)
C42 C52 C62 N32 179.5(8)
C42 C52 C62 C12 1.9(12)
N22 C12 C62 N32 1.8(11)
C22 C12 C62 N32 -179.1(8)
N22 C12 C62 C52 179.2(7)
C22 C12 C62 C52 -1.7(11)
C62 N32 C72 C152 0.0(11)
C62 N32 C72 C82 179.4(8)
N32 C72 C82 C92 1.1(14)
C152 C72 C82 C92 -179.4(8)
N32 C72 C82 C132 -177.7(8)
C152 C72 C82 C132 1.8(9)
C132 C82 C92 C102 -2.4(14)
C72 C82 C92 C102 179.1(8)
C82 C92 C102 C112 0.6(14)
C92 C102 C112 C122 0.6(13)
C102 C112 C122 C132 -0.2(12)
C112 C122 C132 C82 -1.3(12)
C112 C122 C132 C142 -178.8(8)
C92 C82 C132 C122 2.8(13)
C72 C82 C132 C122 -178.5(7)
C92 C82 C132 C142 -179.3(8)
C72 C82 C132 C142 -0.5(9)
O12 N12 C142 C152 177.8(6)
Co3 N12 C142 C152 -2.6(8)
O12 N12 C142 C132 6.0(12)
Co3 N12 C142 C132 -174.3(7)
C122 C132 C142 N12 -10.9(15)
C82 C132 C142 N12 171.5(8)
C122 C132 C142 C152 176.6(8)
C82 C132 C142 C152 -1.0(9)
C12 N22 C152 C142 -176.0(7)
Co3 N22 C152 C142 -2.9(8)
C12 N22 C152 C72 -0.6(10)
Co3 N22 C152 C72 172.5(6)
N12 C142 C152 N22 4.1(11)
C132 C142 C152 N22 178.1(7)
N12 C142 C152 C72 -171.8(7)
C132 C142 C152 C72 2.1(8)
N32 C72 C152 N22 1.1(12)
C82 C72 C152 N22 -178.5(7)
N32 C72 C152 C142 177.1(7)
C82 C72 C152 C142 -2.5(8)
Co2 O13 N13 C143 -176.9(5)
Co2 O13 N13 Co3 12.6(8)
C153 N23 C13 C23 176.7(7)
Co3 N23 C13 C23 -4.5(13)
C153 N23 C13 C63 -3.5(11)
Co3 N23 C13 C63 175.3(6)
N23 C13 C23 C33 179.8(7)
C63 C13 C23 C33 0.0(13)
C13 C23 C33 C43 -3.2(15)
C23 C33 C43 C53 5.6(18)
C33 C43 C53 C63 -4.7(19)
C73 N33 C63 C53 -177.6(8)
C73 N33 C63 C13 4.8(13)
C43 C53 C63 N33 -176.4(10)
C43 C53 C63 C13 1.4(16)
C23 C13 C63 N33 178.6(8)
N23 C13 C63 N33 -1.2(13)
C23 C13 C63 C53 0.9(13)
N23 C13 C63 C53 -178.9(8)
C63 N33 C73 C153 -3.8(12)
C63 N33 C73 C83 176.3(8)
N33 C73 C83 C93 3.4(16)
C153 C73 C83 C93 -176.5(8)
N33 C73 C83 C133 -180.0(9)
C153 C73 C83 C133 0.2(9)
C133 C83 C93 C103 3.0(13)
C73 C83 C93 C103 179.3(8)
C83 C93 C103 C113 -3.1(14)
C93 C103 C113 C123 3.9(15)
C103 C113 C123 C133 -4.1(14)
C113 C123 C133 C83 3.7(13)
C113 C123 C133 C143 -179.4(9)
C93 C83 C133 C123 -3.4(13)
C73 C83 C133 C123 179.6(8)
C93 C83 C133 C143 179.0(8)
C73 C83 C133 C143 2.1(9)
O13 N13 C143 C153 179.4(6)
Co3 N13 C143 C153 -7.8(9)
O13 N13 C143 C133 -3.3(13)
Co3 N13 C143 C133 169.4(8)
C123 C133 C143 N13 1.8(17)
C83 C133 C143 N13 179.0(9)
C123 C133 C143 C153 179.3(9)
C83 C133 C143 C153 -3.5(9)
C13 N23 C153 C143 -173.8(7)
Co3 N23 C153 C143 7.0(9)
C13 N23 C153 C73 4.5(11)
Co3 N23 C153 C73 -174.7(6)
N13 C143 C153 N23 0.2(12)
C133 C143 C153 N23 -177.8(7)
N13 C143 C153 C73 -178.4(7)
C133 C143 C153 C73 3.7(9)
N33 C73 C153 N23 -0.8(13)
C83 C73 C153 N23 179.0(7)
N33 C73 C153 C143 177.7(8)
C83 C73 C153 C143 -2.4(9)
Co3 O14 N14 C144 111.3(6)
Co1 O14 N14 C144 -143.5(5)
Co3 O14 N14 Co4 -76.8(5)
Co1 O14 N14 Co4 28.3(6)
C154 N24 C14 C24 177.8(7)
Co4 N24 C14 C24 22.4(11)
C154 N24 C14 C64 3.0(9)
Co4 N24 C14 C64 -152.4(5)
N24 C14 C24 C34 -173.3(6)
C64 C14 C24 C34 1.6(11)
C14 C24 C34 C44 -0.1(11)
C24 C34 C44 C54 -2.2(11)
C34 C44 C54 C64 2.8(11)
C74 N34 C64 C14 2.9(10)
C74 N34 C64 C54 -176.7(6)
N24 C14 C64 N34 -5.6(11)
C24 C14 C64 N34 179.4(7)
N24 C14 C64 C54 174.0(6)
C24 C14 C64 C54 -1.0(10)
C44 C54 C64 N34 178.4(7)
C44 C54 C64 C14 -1.2(11)
C64 N34 C74 C154 1.8(10)
C64 N34 C74 C84 179.2(7)
N34 C74 C84 C94 8.0(14)
C154 C74 C84 C94 -174.2(8)
N34 C74 C84 C134 -173.9(7)
C154 C74 C84 C134 4.0(8)
C134 C84 C94 C104 0.7(12)
C74 C84 C94 C104 178.7(8)
C84 C94 C104 C114 -0.5(14)
C94 C104 C114 C124 0.5(13)
C104 C114 C124 C134 -0.9(11)
C114 C124 C134 C84 1.2(12)
C114 C124 C134 C144 -178.1(7)
C94 C84 C134 C124 -1.2(12)
C74 C84 C134 C124 -179.4(7)
C94 C84 C134 C144 178.3(7)
C74 C84 C134 C144 0.1(9)
O14 N14 C144 C154 177.7(6)
Co4 N14 C144 C154 5.1(8)
O14 N14 C144 C134 0.5(12)
Co4 N14 C144 C134 -172.1(7)
C124 C134 C144 N14 -7.3(15)
C84 C134 C144 N14 173.3(8)
C124 C134 C144 C154 175.3(8)
C84 C134 C144 C154 -4.1(8)
C14 N24 C154 C74 1.4(10)
Co4 N24 C154 C74 164.9(6)
C14 N24 C154 C144 -173.7(6)
Co4 N24 C154 C144 -10.2(8)
N34 C74 C154 N24 -4.2(11)
C84 C74 C154 N24 177.7(7)
N34 C74 C154 C144 171.5(7)
C84 C74 C154 C144 -6.6(8)
N14 C144 C154 N24 4.6(11)
C134 C144 C154 N24 -177.5(7)
N14 C144 C154 C74 -171.1(6)
C134 C144 C154 C74 6.9(8)
C145 N15 O15 Co4 -156.8(8)
C145 N15 O15 Co5 36(3)
C155 N25 C15 C25 -174.8(12)
Co5 N25 C15 C25 6.8(16)
C155 N25 C15 C65 3.9(15)
Co5 N25 C15 C65 -174.5(10)
N25 C15 C25 C35 179.4(13)
C65 C15 C25 C35 1(2)
C15 C25 C35 C45 -5(2)
C25 C35 C45 C55 5(2)
C35 C45 C55 C65 0(2)
C75 N35 C65 C55 171.1(13)
C75 N35 C65 C15 -5.7(16)
C45 C55 C65 N35 178.8(14)
C45 C55 C65 C15 -4(2)
N25 C15 C65 N35 2.2(19)
C25 C15 C65 N35 -179.1(12)
N25 C15 C65 C55 -174.7(12)
C25 C15 C65 C55 4.0(18)
C65 N35 C75 C155 3.3(16)
C65 N35 C75 C85 -173.9(13)
N35 C75 C85 C135 176.7(13)
C155 C75 C85 C135 -0.9(15)
N35 C75 C85 C95 0(2)
C155 C75 C85 C95 -177.8(15)
C135 C85 C95 C105 5(2)
C75 C85 C95 C105 -178.1(15)
C85 C95 C105 C115 -5(2)
C95 C105 C115 C125 4(2)
C105 C115 C125 C135 -3(2)
C115 C125 C135 C85 4(2)
C115 C125 C135 C145 -176.9(13)
C95 C85 C135 C125 -5(2)
C75 C85 C135 C125 177.8(13)
C95 C85 C135 C145 175.7(13)
C75 C85 C135 C145 -1.7(14)
C125 C135 C145 C155 -176.0(14)
C85 C135 C145 C155 3.6(13)
C125 C135 C145 N15 5(2)
C85 C135 C145 N15 -175.9(11)
O15 N15 C145 C135 178.1(11)
O15 N15 C145 C155 -1.3(17)
C15 N25 C155 C75 -6.9(16)
Co5 N25 C155 C75 171.5(11)
C15 N25 C155 C145 171.1(11)
Co5 N25 C155 C145 -10.4(15)
N35 C75 C155 N25 4(2)
C85 C75 C155 N25 -178.7(12)
N35 C75 C155 C145 -174.7(12)
C85 C75 C155 C145 3.0(13)
C135 C145 C155 N25 177.5(11)
N15 C145 C155 N25 -3(2)
C135 C145 C155 C75 -4.0(12)
N15 C145 C155 C75 175.4(13)
Co4 O1K N1K C14K 144.4(14)
Co4 O1K N1K Co5 -42.6(7)
C15K N025 C1K C2K -175.5(11)
C15K N025 C1K C6K 0.4(15)
N025 C1K C2K C3K -179.5(12)
C6K C1K C2K C3K 4.4(19)
C1K C2K C3K C4K -5(2)
C2K C3K C4K C5K 4.7(19)
C3K C4K C5K C6K -5.0(18)
C7K N035 C6K C5K 179.3(11)
C7K N035 C6K C1K -1.2(17)
C4K C5K C6K N035 -175.7(13)
C4K C5K C6K C1K 4.8(18)
N025 C1K C6K N035 0.3(19)
C2K C1K C6K N035 176.1(13)
N025 C1K C6K C5K 179.8(11)
C2K C1K C6K C5K -4.4(17)
C6K N035 C7K C15K 1.3(15)
C6K N035 C7K C8K -174.3(13)
N035 C7K C8K C9K -9(2)
C15K C7K C8K C9K 175.1(15)
N035 C7K C8K C13K 174.3(12)
C15K C7K C8K C13K -1.7(14)
C13K C8K C9K C10K -4(2)
C7K C8K C9K C10K 179.6(14)
C8K C9K C10K C11K 4(2)
C9K C10K C11K C12K -3(2)
C10K C11K C12K C13K 0.9(18)
C11K C12K C13K C8K -0.6(17)
C11K C12K C13K C14K 174.9(11)
C9K C8K C13K C12K 2.0(18)
C7K C8K C13K C12K 179.4(11)
C9K C8K C13K C14K -174.4(12)
C7K C8K C13K C14K 3.0(13)
O1K N1K C14K C13K 0(2)
Co5 N1K C14K C13K -172.1(8)
O1K N1K C14K C15K -175.2(10)
Co5 N1K C14K C15K 13.2(17)
C12K C13K C14K N1K 5(2)
C8K C13K C14K N1K -178.4(14)
C12K C13K C14K C15K -179.2(11)
C8K C13K C14K C15K -3.2(12)
C1K N025 C15K C7K -0.3(17)
C1K N025 C15K C14K 174.9(10)
N035 C7K C15K N025 -0.7(19)
C8K C7K C15K N025 175.6(12)
N035 C7K C15K C14K -176.6(10)
C8K C7K C15K C14K -0.3(12)
N1K C14K C15K N025 1.5(18)
C13K C14K C15K N025 -174.2(11)
N1K C14K C15K C7K 177.7(12)
C13K C14K C15K C7K 2.1(11)
Co6 O16 N16 C146 100.7(6)
Co5 O16 N16 C146 -124.7(5)
Co6 O16 N16 Co1 -85.5(3)
Co5 O16 N16 Co1 49.2(5)
C156 N26 C16 C26 177.6(7)
C156 N26 C16 C66 2.7(10)
N26 C16 C26 C36 -177.5(7)
C66 C16 C26 C36 -2.8(12)
C16 C26 C36 C46 1.7(13)
C26 C36 C46 C56 -0.5(14)
C36 C46 C56 C66 0.2(14)
C76 N36 C66 C16 3.1(11)
C76 N36 C66 C56 -178.8(7)
C26 C16 C66 N36 -179.3(7)
N26 C16 C66 N36 -4.7(12)
C26 C16 C66 C56 2.5(12)
N26 C16 C66 C56 177.1(7)
C46 C56 C66 N36 -179.4(8)
C46 C56 C66 C16 -1.1(13)
C66 N36 C76 C156 0.3(11)
C66 N36 C76 C86 -174.2(7)
N36 C76 C86 C96 -3.7(13)
C156 C76 C86 C96 -178.8(7)
N36 C76 C86 C136 176.0(7)
C156 C76 C86 C136 0.9(8)
C136 C86 C96 C106 0.1(10)
C76 C86 C96 C106 179.7(7)
C86 C96 C106 C116 -1.0(11)
C96 C106 C116 C126 1.2(11)
C106 C116 C126 C136 -0.6(10)
C116 C126 C136 C86 -0.3(9)
C116 C126 C136 C146 178.3(6)
C96 C86 C136 C126 0.6(10)
C76 C86 C136 C126 -179.1(6)
C96 C86 C136 C146 -178.4(6)
C76 C86 C136 C146 1.9(8)
O16 N16 C146 C136 7.4(10)
Co1 N16 C146 C136 -163.8(5)
O16 N16 C146 C156 -169.0(6)
Co1 N16 C146 C156 19.7(11)
C126 C136 C146 N16 0.5(13)
C86 C136 C146 N16 179.3(7)
C126 C136 C146 C156 177.4(7)
C86 C136 C146 C156 -3.8(7)
C16 N26 C156 C76 0.5(10)
C16 N26 C156 C146 176.3(7)
N36 C76 C156 N26 -2.2(12)
C86 C76 C156 N26 173.2(6)
N36 C76 C156 C146 -178.6(7)
C86 C76 C156 C146 -3.3(8)
N16 C146 C156 N26 5.3(12)
C136 C146 C156 N26 -171.9(7)
N16 C146 C156 C76 -178.4(6)
C136 C146 C156 C76 4.4(7)
Co7 O17 N17 C147 -173.0(5)
Co7 O17 N17 Co6 19.0(8)
C157 N27 C17 C27 -178.3(7)
Co6 N27 C17 C27 -2.5(13)
C157 N27 C17 C67 2.1(10)
Co6 N27 C17 C67 177.9(5)
N27 C17 C27 C37 -177.7(7)
C67 C17 C27 C37 1.9(12)
C17 C27 C37 C47 1.0(13)
C27 C37 C47 C57 -3.5(15)
C37 C47 C57 C67 2.9(15)
C77 N37 C67 C57 -178.5(7)
C77 N37 C67 C17 2.9(12)
C47 C57 C67 N37 -179.0(9)
C47 C57 C67 C17 -0.3(13)
C27 C17 C67 N37 176.5(8)
N27 C17 C67 N37 -3.9(11)
C27 C17 C67 C57 -2.2(11)
N27 C17 C67 C57 177.4(7)
C67 N37 C77 C157 -0.3(12)
C67 N37 C77 C87 -176.5(8)
N37 C77 C87 C97 3.6(15)
C157 C77 C87 C97 -173.0(8)
N37 C77 C87 C137 179.7(8)
C157 C77 C87 C137 3.0(9)
C137 C87 C97 C107 0.9(13)
C77 C87 C97 C107 176.4(8)
C87 C97 C107 C117 -0.4(16)
C97 C107 C117 C127 -0.5(17)
C107 C117 C127 C137 0.9(15)
C117 C127 C137 C87 -0.5(12)
C117 C127 C137 C147 -175.9(8)
C97 C87 C137 C127 -0.4(12)
C77 C87 C137 C127 -176.8(7)
C97 C87 C137 C147 175.9(7)
C77 C87 C137 C147 -0.5(9)
O17 N17 C147 C157 -177.7(6)
Co6 N17 C147 C157 -7.8(8)
O17 N17 C147 C137 1.2(13)
Co6 N17 C147 C137 171.1(7)
C127 C137 C147 N17 -5.3(15)
C87 C137 C147 N17 178.9(8)
C127 C137 C147 C157 173.6(8)
C87 C137 C147 C157 -2.2(8)
C17 N27 C157 C77 0.2(10)
Co6 N27 C157 C77 -177.1(6)
C17 N27 C157 C147 -179.7(6)
Co6 N27 C157 C147 3.0(8)
N37 C77 C157 N27 -1.3(12)
C87 C77 C157 N27 175.7(7)
N37 C77 C157 C147 178.7(7)
C87 C77 C157 C147 -4.4(8)
N17 C147 C157 N27 3.2(11)
C137 C147 C157 N27 -176.0(7)
N17 C147 C157 C77 -176.8(6)
C137 C147 C157 C77 4.1(8)
Co5 O18 N18 C148 179.8(5)
Co5 O18 N18 Co6 7.7(7)
C158 N28 C18 C28 177.3(8)
Co6 N28 C18 C28 -9.8(13)
C158 N28 C18 C68 -4.4(12)
Co6 N28 C18 C68 168.6(6)
N28 C18 C28 C38 -176.8(7)
C68 C18 C28 C38 4.8(12)
C18 C28 C38 C48 -5.2(12)
C28 C38 C48 C58 3.0(14)
C38 C48 C58 C68 -0.6(14)
C78 N38 C68 C18 -1.3(13)
C78 N38 C68 C58 -176.6(8)
N28 C18 C68 N38 4.3(14)
C28 C18 C68 N38 -177.3(8)
N28 C18 C68 C58 179.3(7)
C28 C18 C68 C58 -2.3(13)
C48 C58 C68 N38 175.8(8)
C48 C58 C68 C18 0.2(13)
C68 N38 C78 C158 -1.3(13)
C68 N38 C78 C88 -179.2(9)
N38 C78 C88 C98 1.5(19)
C158 C78 C88 C98 -176.7(11)
N38 C78 C88 C138 176.7(9)
C158 C78 C88 C138 -1.5(11)
C138 C88 C98 C108 5.7(16)
C78 C88 C98 C108 -179.4(11)
C88 C98 C108 C118 -2(2)
C98 C108 C118 C128 -3(2)
C108 C118 C128 C138 3.4(19)
C118 C128 C138 C148 176.0(11)
C118 C128 C138 C88 0.9(15)
C98 C88 C138 C128 -5.4(14)
C78 C88 C138 C128 178.4(8)
C98 C88 C138 C148 178.3(9)
C78 C88 C138 C148 2.2(10)
O18 N18 C148 C138 -2.1(14)
Co6 N18 C148 C138 171.4(8)
O18 N18 C148 C158 -175.5(6)
Co6 N18 C148 C158 -2.1(9)
C128 C138 C148 N18 8.6(18)
C88 C138 C148 N18 -175.8(9)
C128 C138 C148 C158 -177.8(9)
C88 C138 C148 C158 -2.2(10)
C18 N28 C158 C78 2.0(13)
Co6 N28 C158 C78 -173.5(8)
C18 N28 C158 C148 -179.2(8)
Co6 N28 C158 C148 5.2(11)
N38 C78 C158 N28 1.0(16)
C88 C78 C158 N28 179.1(9)
N38 C78 C158 C148 -178.0(9)
C88 C78 C158 C148 0.1(11)
N18 C148 C158 N28 -2.6(14)
C138 C148 C158 N28 -177.6(9)
N18 C148 C158 C78 176.3(8)
C138 C148 C158 C78 1.3(10)
Co6 O19 N19 C159 101.9(7)
Co7 O19 N19 C159 -121.7(6)
Co6 O19 N19 Co1 -84.3(4)
Co7 O19 N19 Co1 52.1(4)
C99 N29 C19 C29 -178.5(7)
C99 N29 C19 C69 -0.4(11)
N29 C19 C29 C39 177.7(7)
C69 C19 C29 C39 -0.5(12)
C19 C29 C39 C49 0.3(12)
C29 C39 C49 C59 2.5(13)
C39 C49 C59 C69 -5.2(14)
C49 C59 C69 N39 -178.4(8)
C49 C59 C69 C19 5.1(13)
C79 N39 C69 C59 -178.3(8)
C79 N39 C69 C19 -1.8(13)
C29 C19 C69 C59 -2.1(12)
N29 C19 C69 C59 179.7(7)
C29 C19 C69 N39 -178.7(8)
N29 C19 C69 N39 3.1(12)
C69 N39 C79 C99 -1.9(14)
C69 N39 C79 C89 -175.5(9)
N39 C79 C89 C149 174.1(10)
C99 C79 C89 C149 -0.3(11)
N39 C79 C89 C109 -8.2(19)
C99 C79 C89 C109 177.5(11)
C19 N29 C99 C79 -3.4(11)
C19 N29 C99 C159 175.0(7)
N39 C79 C99 N29 4.9(14)
C89 C79 C99 N29 179.7(8)
N39 C79 C99 C159 -173.7(8)
C89 C79 C99 C159 1.0(10)
C149 C89 C109 C119 2.6(16)
C79 C89 C109 C119 -175.0(10)
C89 C109 C119 C129 -0.7(18)
C109 C119 C129 C139 -1.1(19)
C119 C129 C139 C149 1.1(16)
C129 C139 C149 C89 0.9(16)
C129 C139 C149 C159 175.6(10)
C109 C89 C149 C139 -2.8(17)
C79 C89 C149 C139 175.1(9)
C109 C89 C149 C159 -178.5(9)
C79 C89 C149 C159 -0.5(12)
O19 N19 C159 C149 7.3(13)
Co1 N19 C159 C149 -163.8(7)
O19 N19 C159 C99 -160.1(7)
Co1 N19 C159 C99 28.8(13)
C139 C149 C159 N19 16.4(17)
C89 C149 C159 N19 -168.3(9)
C139 C149 C159 C99 -174.3(10)
C89 C149 C159 C99 1.1(10)
N29 C99 C159 N19 -9.9(14)
C79 C99 C159 N19 168.7(8)
N29 C99 C159 C149 -179.8(8)
C79 C99 C159 C149 -1.2(9)
Co7 O2A C1A O1A -20.2(18)
Co7 O2A C1A C2A 169.8(6)
Co2 O1A C1A O2A 5.5(17)
Co2 O1A C1A C2A 175.9(6)
Co4 O1B C1B O2B -23.9(12)
Co4 O1B C1B C2B 156.3(5)
Co5 O2B C1B O1B -5.7(11)
Co5 O2B C1B C2B 174.1(5)
Co7 O1C C1C O2C -1(3)
Co7 O1C C1C C2C 179.7(7)
